data_4302724
loop_
_publ_author_name
'Dirk Burdinski'
'Jeroen A. Pikkemaat'
'Johan Lub'
'Peter de Peinder'
'Lidia Nieto Garrido'
'Thomas Weyherm\"uller'

_publ_section_title
;
Lanthanide Complexes of Triethylenetetramine Tetra-, Penta-, and
Hexaacetamide Ligands as Paramagnetic Chemical Exchange-Dependent
Saturation Transfer Contrast Agents for Magnetic Resonance Imaging: Nona-
versus Decadentate Coordination
;
_journal_name_full 'Inorganic Chemistry'
_journal_page_first 6692
_journal_page_last 6712
_journal_paper_doi 10.1021/ic900652y
_journal_volume 48
_journal_year 2009
_chemical_absolute_configuration unk
_chemical_formula_moiety '(C18 H36 Eu N10 O6), 3 (Cl O4), 3 (H2 O)'
_chemical_formula_sum 'C18 H42 Cl3 Eu N10 O21'
_chemical_formula_weight 992.93
_chemical_name_systematic
; 
 ? 
;
_space_group_IT_number 19
_symmetry_cell_setting orthorhombic
_symmetry_space_group_name_Hall 'P 2ac 2ab'
_symmetry_space_group_name_H-M 'P 21 21 21'
_atom_sites_solution_hydrogens geom
_atom_sites_solution_primary direct
_atom_sites_solution_secondary difmap
_audit_creation_method SHELXL-97
_cell_angle_alpha 90.00
_cell_angle_beta 90.00
_cell_angle_gamma 90.00
_cell_formula_units_Z 16
_cell_length_a 13.2178(4)
_cell_length_b 23.9498(8)
_cell_length_c 45.210(2)
_cell_measurement_temperature 100(2)
_cell_volume 14311.8(9)
_computing_cell_refinement 'Collect, Bruker AXS'
_computing_data_collection 'Collect, Bruker AXS'
_computing_data_reduction 'Collect, Bruker AXS'
_computing_structure_refinement 'SHELXL-97 (Sheldrick, 1997)'
_computing_structure_solution 'SHELXS-97 (Sheldrick, 1990)'
_diffrn_ambient_temperature 100(2)
_diffrn_measured_fraction_theta_full 0.966
_diffrn_measured_fraction_theta_max 0.966
_diffrn_measurement_device_type 'Bruker-Nonius KappaCCD'
_diffrn_measurement_method '774 images at 0.3 deg stepwise rotation in omega and phi, 9 sec./frame'
_diffrn_radiation_monochromator graphite
_diffrn_radiation_source 'rotating anode, 50 kV, 80 mA'
_diffrn_radiation_type MoK\a
_diffrn_radiation_wavelength 0.71073
_diffrn_reflns_av_R_equivalents 0.0975
_diffrn_reflns_av_sigmaI/netI 0.0829
_diffrn_reflns_limit_h_max 13
_diffrn_reflns_limit_h_min -15
_diffrn_reflns_limit_k_max 28
_diffrn_reflns_limit_k_min -28
_diffrn_reflns_limit_l_max 53
_diffrn_reflns_limit_l_min -53
_diffrn_reflns_number 92795
_diffrn_reflns_theta_full 25.00
_diffrn_reflns_theta_max 25.00
_diffrn_reflns_theta_min 2.92
_exptl_absorpt_coefficient_mu 2.073
_exptl_absorpt_correction_T_max 0.922
_exptl_absorpt_correction_T_min 0.660
_exptl_absorpt_correction_type gaussian
_exptl_absorpt_process_details XPREP
_exptl_crystal_colour colorless
_exptl_crystal_density_diffrn 1.843
_exptl_crystal_density_method 'not measured'
_exptl_crystal_description 'transparent block'
_exptl_crystal_F_000 8032
_exptl_crystal_size_max 0.22
_exptl_crystal_size_mid 0.08
_exptl_crystal_size_min 0.04
_refine_diff_density_max 1.429
_refine_diff_density_min -0.797
_refine_diff_density_rms 0.153
_refine_ls_abs_structure_details 'Flack H D (1983), Acta Cryst. A39, 876-881'
_refine_ls_abs_structure_Flack 0.000(12)
_refine_ls_extinction_method none
_refine_ls_goodness_of_fit_ref 1.054
_refine_ls_hydrogen_treatment constr
_refine_ls_matrix_type full
_refine_ls_number_parameters 2118
_refine_ls_number_reflns 23894
_refine_ls_number_restraints 4295
_refine_ls_restrained_S_all 1.045
_refine_ls_R_factor_all 0.0964
_refine_ls_R_factor_gt 0.0656
_refine_ls_shift/su_max 0.001
_refine_ls_shift/su_mean 0.000
_refine_ls_structure_factor_coef Fsqd
_refine_ls_weighting_details 'calc w=1/[\s^2^(Fo^2^)+(0.0546P)^2^+74.0502P] where P=(Fo^2^+2Fc^2^)/3'
_refine_ls_weighting_scheme calc
_refine_ls_wR_factor_gt 0.1343
_refine_ls_wR_factor_ref 0.1504
_reflns_number_gt 18498
_reflns_number_total 23894
_reflns_threshold_expression >2sigma(I)
_cod_data_source_file ic900652y_si_002_3.cif
_cod_data_source_block '[(ttham)Eu](ClO4)3*3H2O'
_cod_depositor_comments
;
The following automatic conversions were performed:
'_symmetry_cell_setting' value 'Orthorhombic' changed to 'orthorhombic'
according to '/home/saulius/struct/CIF-dictionaries/cif_core.dic'
dictionary named 'cif_core.dic' version 2.4.1 from
2010-06-29.

'_exptl_absorpt_correction_type' value 'Gaussian' changed to
'gaussian' according to
'/home/saulius/struct/CIF-dictionaries/cif_core.dic' dictionary named
'cif_core.dic' version 2.4.1 from 2010-06-29.

Automatic conversion script
Id: cif_fix_enum 1527 2010-12-29 10:47:43Z saulius 
;
_cod_database_code 4302724

loop_
_symmetry_equiv_pos_as_xyz
'x, y, z'
'-x+1/2, -y, z+1/2'
'-x, y+1/2, -z+1/2'
'x+1/2, -y+1/2, -z'

loop_
_atom_site_label
_atom_site_type_symbol
_atom_site_fract_x
_atom_site_fract_y
_atom_site_fract_z
_atom_site_U_iso_or_equiv
_atom_site_adp_type
_atom_site_occupancy
_atom_site_symmetry_multiplicity
_atom_site_calc_flag
_atom_site_refinement_flags
_atom_site_disorder_assembly
_atom_site_disorder_group
Eu1 Eu 0.52844(4) 0.06493(3) 0.026672(12) 0.02498(14) Uani 1 1 d U . .
N101 N 0.4379(8) -0.0226(5) 0.0567(2) 0.034(2) Uani 1 1 d U . .
C102 C 0.3384(13) -0.0062(7) 0.0652(4) 0.067(4) Uani 1 1 d U . .
H10A H 0.2921 -0.0342 0.0565 0.080 Uiso 1 1 calc R . .
H10B H 0.3350 -0.0114 0.0869 0.080 Uiso 1 1 calc R . .
C103 C 0.3000(18) 0.0400(9) 0.0601(6) 0.104(6) Uani 1 1 d U . .
H10C H 0.2611 0.0495 0.0781 0.125 Uiso 1 1 calc R . .
H10D H 0.2494 0.0334 0.0444 0.125 Uiso 1 1 calc R . .
N104 N 0.3530(11) 0.0915(6) 0.0516(3) 0.063(3) Uani 1 1 d U . .
C105 C 0.2876(11) 0.1212(6) 0.0286(4) 0.055(4) Uani 1 1 d U . .
H10E H 0.2535 0.0927 0.0163 0.066 Uiso 1 1 calc R . .
H10F H 0.2344 0.1427 0.0390 0.066 Uiso 1 1 calc R . .
C106 C 0.3458(12) 0.1603(7) 0.0086(4) 0.055(4) Uani 1 1 d U . .
H10G H 0.2976 0.1794 -0.0048 0.066 Uiso 1 1 calc R . .
H10H H 0.3789 0.1893 0.0208 0.066 Uiso 1 1 calc R . .
N107 N 0.4231(9) 0.1323(5) -0.0093(3) 0.046(3) Uani 1 1 d U . .
C108 C 0.4912(13) 0.1733(7) -0.0257(4) 0.064(4) Uani 1 1 d U . .
H10I H 0.5150 0.1555 -0.0442 0.077 Uiso 1 1 calc R . .
H10J H 0.4507 0.2065 -0.0312 0.077 Uiso 1 1 calc R . .
C109 C 0.5784(13) 0.1915(7) -0.0089(4) 0.063(4) Uani 1 1 d U . .
H10K H 0.5550 0.2111 0.0092 0.075 Uiso 1 1 calc R . .
H10L H 0.6178 0.2184 -0.0208 0.075 Uiso 1 1 calc R . .
N110 N 0.6450(8) 0.1449(5) -0.0001(2) 0.039(3) Uani 1 1 d U . .
C111 C 0.4986(10) -0.0374(5) 0.0828(3) 0.036(3) Uani 1 1 d U . .
H11A H 0.5519 -0.0642 0.0769 0.043 Uiso 1 1 calc R . .
H11B H 0.4547 -0.0559 0.0975 0.043 Uiso 1 1 calc R . .
C112 C 0.5473(11) 0.0129(6) 0.0966(3) 0.036(3) Uani 1 1 d U . .
O113 O 0.5650(6) 0.0550(3) 0.08212(17) 0.031(2) Uani 1 1 d U . .
N114 N 0.5779(10) 0.0074(6) 0.1243(2) 0.057(4) Uani 1 1 d U . .
H11C H 0.6121 0.0344 0.1329 0.068 Uiso 1 1 calc R . .
H11D H 0.5641 -0.0234 0.1342 0.068 Uiso 1 1 calc R . .
C121 C 0.4413(10) -0.0698(6) 0.0359(2) 0.035(3) Uani 1 1 d U . .
H12A H 0.3833 -0.0677 0.0221 0.042 Uiso 1 1 calc R . .
H12B H 0.4368 -0.1054 0.0469 0.042 Uiso 1 1 calc R . .
C122 C 0.5381(10) -0.0677(6) 0.0189(2) 0.030(3) Uani 1 1 d U . .
O123 O 0.5999(7) -0.0283(3) 0.02364(18) 0.035(2) Uani 1 1 d U . .
N124 N 0.5556(10) -0.1057(5) -0.0012(2) 0.049(3) Uani 1 1 d U . .
H12C H 0.6113 -0.1042 -0.0118 0.058 Uiso 1 1 calc R . .
H12D H 0.5116 -0.1327 -0.0041 0.058 Uiso 1 1 calc R . .
C131 C 0.3704(13) 0.1296(7) 0.0757(3) 0.057(4) Uani 1 1 d U . .
H13A H 0.3869 0.1083 0.0938 0.069 Uiso 1 1 calc R . .
H13B H 0.3082 0.1515 0.0795 0.069 Uiso 1 1 calc R . .
C132 C 0.4562(12) 0.1688(6) 0.0685(3) 0.042(3) Uani 1 1 d U . .
O133 O 0.5271(7) 0.1529(4) 0.05316(18) 0.037(2) Uani 1 1 d U . .
N134 N 0.4560(11) 0.2189(6) 0.0816(3) 0.069(4) Uani 1 1 d U . .
H13C H 0.5078 0.2416 0.0794 0.082 Uiso 1 1 calc R . .
H13D H 0.4040 0.2292 0.0925 0.082 Uiso 1 1 calc R . .
C141 C 0.3715(11) 0.0980(6) -0.0326(3) 0.041(3) Uani 1 1 d U . .
H14A H 0.3085 0.1171 -0.0388 0.049 Uiso 1 1 calc R . .
H14B H 0.4161 0.0952 -0.0502 0.049 Uiso 1 1 calc R . .
C142 C 0.3472(10) 0.0422(6) -0.0223(3) 0.035(3) Uani 1 1 d U . .
O143 O 0.3988(6) 0.0204(3) -0.00213(15) 0.0270(18) Uani 1 1 d U . .
N144 N 0.2747(11) 0.0148(5) -0.0353(3) 0.062(4) Uani 1 1 d U . .
H14C H 0.2612 -0.0198 -0.0299 0.075 Uiso 1 1 calc R . .
H14D H 0.2392 0.0308 -0.0494 0.075 Uiso 1 1 calc R . .
C151 C 0.7129(10) 0.1657(5) 0.0233(3) 0.038(3) Uani 1 1 d U . .
H15A H 0.7742 0.1824 0.0143 0.045 Uiso 1 1 calc R . .
H15B H 0.6782 0.1948 0.0350 0.045 Uiso 1 1 calc R . .
C152 C 0.7410(10) 0.1189(6) 0.0422(3) 0.038(3) Uani 1 1 d U . .
O153 O 0.7085(6) 0.0713(4) 0.03849(15) 0.0314(19) Uani 1 1 d U . .
N154 N 0.8038(10) 0.1297(6) 0.0644(3) 0.060(4) Uani 1 1 d U . .
H15C H 0.8224 0.1027 0.0765 0.073 Uiso 1 1 calc R . .
H15D H 0.8269 0.1638 0.0671 0.073 Uiso 1 1 calc R . .
C161 C 0.7047(10) 0.1199(5) -0.0240(3) 0.037(3) Uani 1 1 d U . .
H16A H 0.7743 0.1133 -0.0167 0.045 Uiso 1 1 calc R . .
H16B H 0.7088 0.1467 -0.0406 0.045 Uiso 1 1 calc R . .
C162 C 0.6627(9) 0.0660(6) -0.0352(2) 0.028(3) Uani 1 1 d U . .
O163 O 0.5844(6) 0.0454(3) -0.02404(17) 0.031(2) Uani 1 1 d U . .
N164 N 0.7072(8) 0.0438(4) -0.0584(2) 0.032(2) Uani 1 1 d U . .
H16C H 0.6822 0.0135 -0.0665 0.038 Uiso 1 1 calc R . .
H16D H 0.7621 0.0593 -0.0657 0.038 Uiso 1 1 calc R . .
Eu2 Eu 0.39080(5) 0.42579(3) 0.213075(12) 0.02868(16) Uani 1 1 d U . .
N201 N 0.5533(9) 0.4895(5) 0.2361(2) 0.039(3) Uani 1 1 d U . .
C202 C 0.6349(10) 0.4536(6) 0.2478(3) 0.039(3) Uani 1 1 d U . .
H20A H 0.6238 0.4476 0.2692 0.047 Uiso 1 1 calc R . .
H20B H 0.7004 0.4731 0.2454 0.047 Uiso 1 1 calc R . .
C203 C 0.6407(10) 0.3987(6) 0.2329(3) 0.037(3) Uani 1 1 d U . .
H20C H 0.6927 0.3760 0.2430 0.045 Uiso 1 1 calc R . .
H20D H 0.6640 0.4047 0.2123 0.045 Uiso 1 1 calc R . .
N204 N 0.5443(8) 0.3660(5) 0.2320(2) 0.036(3) Uani 1 1 d U . .
C205 C 0.5611(10) 0.3152(6) 0.2131(3) 0.036(3) Uani 1 1 d U . .
H20E H 0.6079 0.3252 0.1969 0.043 Uiso 1 1 calc R . .
H20F H 0.5950 0.2863 0.2253 0.043 Uiso 1 1 calc R . .
C206 C 0.4678(10) 0.2902(5) 0.1999(3) 0.035(3) Uani 1 1 d U . .
H20G H 0.4235 0.2767 0.2160 0.043 Uiso 1 1 calc R . .
H20H H 0.4872 0.2576 0.1877 0.043 Uiso 1 1 calc R . .
N207 N 0.4098(8) 0.3305(4) 0.1811(2) 0.031(2) Uani 1 1 d U . .
C208 C 0.3100(10) 0.3053(6) 0.1723(3) 0.037(3) Uani 1 1 d U . .
H20I H 0.2880 0.3220 0.1533 0.044 Uiso 1 1 calc R . .
H20J H 0.3193 0.2647 0.1690 0.044 Uiso 1 1 calc R . .
C209 C 0.2297(12) 0.3138(6) 0.1947(3) 0.046(3) Uani 1 1 d U . .
H20K H 0.2511 0.2967 0.2136 0.055 Uiso 1 1 calc R . .
H20L H 0.1672 0.2946 0.1881 0.055 Uiso 1 1 calc R . .
N210 N 0.2072(8) 0.3742(5) 0.1996(2) 0.034(2) Uani 1 1 d U . .
C211 C 0.5182(10) 0.5264(6) 0.2596(3) 0.035(3) Uani 1 1 d U . .
H21A H 0.4933 0.5618 0.2511 0.042 Uiso 1 1 calc R . .
H21B H 0.5747 0.5350 0.2732 0.042 Uiso 1 1 calc R . .
C212 C 0.4335(10) 0.4977(6) 0.2765(3) 0.037(3) Uani 1 1 d U . .
O213 O 0.3889(7) 0.4573(4) 0.26654(16) 0.034(2) Uani 1 1 d U . .
N214 N 0.4117(9) 0.5213(5) 0.3026(2) 0.041(3) Uani 1 1 d U . .
H21C H 0.3627 0.5077 0.3136 0.050 Uiso 1 1 calc R . .
H21D H 0.4465 0.5505 0.3087 0.050 Uiso 1 1 calc R . .
C221 C 0.5894(10) 0.5252(6) 0.2109(3) 0.036(3) Uani 1 1 d U . .
H22A H 0.6318 0.5030 0.1972 0.043 Uiso 1 1 calc R . .
H22B H 0.6299 0.5570 0.2183 0.043 Uiso 1 1 calc R . .
C222 C 0.4948(11) 0.5461(6) 0.1952(3) 0.037(3) Uani 1 1 d U . .
O223 O 0.4121(7) 0.5245(4) 0.19897(17) 0.031(2) Uani 1 1 d U . .
N224 N 0.5089(9) 0.5894(5) 0.1781(2) 0.044(3) Uani 1 1 d U . .
H22C H 0.4574 0.6043 0.1686 0.053 Uiso 1 1 calc R . .
H22D H 0.5699 0.6036 0.1760 0.053 Uiso 1 1 calc R . .
C231 C 0.5199(11) 0.3476(6) 0.2630(3) 0.043(3) Uani 1 1 d U . .
H23A H 0.5659 0.3171 0.2691 0.051 Uiso 1 1 calc R . .
H23B H 0.5285 0.3792 0.2769 0.051 Uiso 1 1 calc R . .
C232 C 0.4125(12) 0.3278(6) 0.2635(3) 0.047(3) Uani 1 1 d U . .
O233 O 0.3465(7) 0.3530(4) 0.24821(18) 0.040(2) Uani 1 1 d U . .
N234 N 0.3893(11) 0.2883(5) 0.2818(3) 0.060(3) Uani 1 1 d U . .
H23C H 0.3257 0.2782 0.2839 0.072 Uiso 1 1 calc R . .
H23D H 0.4370 0.2716 0.2920 0.072 Uiso 1 1 calc R . .
C241 C 0.4680(10) 0.3418(5) 0.1537(3) 0.031(3) Uani 1 1 d U . .
H24A H 0.4210 0.3529 0.1377 0.037 Uiso 1 1 calc R . .
H24B H 0.5033 0.3073 0.1474 0.037 Uiso 1 1 calc R . .
C242 C 0.5452(10) 0.3879(5) 0.1586(2) 0.026(3) Uani 1 1 d U . .
O243 O 0.5248(6) 0.4275(4) 0.17679(15) 0.0300(19) Uani 1 1 d U . .
N244 N 0.6274(8) 0.3889(5) 0.1423(2) 0.038(3) Uani 1 1 d U . .
H24C H 0.6698 0.4172 0.1437 0.045 Uiso 1 1 calc R . .
H24D H 0.6400 0.3614 0.1299 0.045 Uiso 1 1 calc R . .
C251 C 0.1404(10) 0.3834(6) 0.2255(3) 0.039(3) Uani 1 1 d U . .
H25A H 0.1590 0.3577 0.2418 0.047 Uiso 1 1 calc R . .
H25B H 0.0689 0.3765 0.2201 0.047 Uiso 1 1 calc R . .
C252 C 0.1548(9) 0.4437(6) 0.2351(2) 0.030(3) Uani 1 1 d U . .
O253 O 0.2311(7) 0.4705(4) 0.22728(17) 0.033(2) Uani 1 1 d U . .
N254 N 0.0878(9) 0.4636(6) 0.2530(2) 0.048(3) Uani 1 1 d U . .
H25C H 0.0951 0.4975 0.2603 0.058 Uiso 1 1 calc R . .
H25D H 0.0349 0.4434 0.2579 0.058 Uiso 1 1 calc R . .
C261 C 0.1621(10) 0.4003(6) 0.1730(3) 0.035(3) Uani 1 1 d U . .
H26A H 0.1061 0.4251 0.1794 0.042 Uiso 1 1 calc R . .
H26B H 0.1325 0.3706 0.1605 0.042 Uiso 1 1 calc R . .
C262 C 0.2345(10) 0.4337(6) 0.1546(2) 0.034(3) Uani 1 1 d U . .
O263 O 0.3203(6) 0.4438(4) 0.16414(16) 0.029(2) Uani 1 1 d U . .
N264 N 0.1999(8) 0.4528(4) 0.1300(2) 0.035(3) Uani 1 1 d U . .
H26C H 0.2381 0.4743 0.1189 0.042 Uiso 1 1 calc R . .
H26D H 0.1382 0.4442 0.1243 0.042 Uiso 1 1 calc R . .
Eu3 Eu 0.89210(5) 0.06411(3) 0.159961(12) 0.03358(17) Uani 1 1 d U . .
N301 N 0.8083(8) 0.1608(4) 0.1857(2) 0.033(2) Uani 1 1 d U . .
C302 C 0.8846(10) 0.1961(6) 0.1994(3) 0.035(3) Uani 1 1 d U . .
H30A H 0.8939 0.1843 0.2203 0.042 Uiso 1 1 calc R . .
H30B H 0.8603 0.2352 0.1996 0.042 Uiso 1 1 calc R . .
C303 C 0.9874(11) 0.1935(6) 0.1834(3) 0.040(3) Uani 1 1 d U . .
H30C H 0.9798 0.2098 0.1634 0.048 Uiso 1 1 calc R . .
H30D H 1.0370 0.2166 0.1944 0.048 Uiso 1 1 calc R . .
N304 N 1.0273(9) 0.1363(5) 0.1806(2) 0.041(3) Uani 1 1 d U . .
C305 C 1.1191(10) 0.1390(6) 0.1605(3) 0.040(3) Uani 1 1 d U . .
H30E H 1.1779 0.1518 0.1722 0.048 Uiso 1 1 calc R . .
H30F H 1.1064 0.1671 0.1449 0.048 Uiso 1 1 calc R . .
C306 C 1.1463(10) 0.0834(6) 0.1457(3) 0.039(3) Uani 1 1 d U . .
H30G H 1.2077 0.0885 0.1335 0.046 Uiso 1 1 calc R . .
H30H H 1.1618 0.0554 0.1612 0.046 Uiso 1 1 calc R . .
N307 N 1.0625(7) 0.0621(5) 0.1267(2) 0.033(2) Uani 1 1 d U . .
C308 C 1.0867(11) 0.0069(6) 0.1156(3) 0.039(3) Uani 1 1 d U . .
H30I H 1.1603 0.0048 0.1117 0.047 Uiso 1 1 calc R . .
H30J H 1.0512 0.0011 0.0966 0.047 Uiso 1 1 calc R . .
C309 C 1.0572(11) -0.0409(6) 0.1371(3) 0.042(3) Uani 1 1 d U . .
H30K H 1.0774 -0.0773 0.1286 0.050 Uiso 1 1 calc R . .
H30L H 1.0935 -0.0361 0.1561 0.050 Uiso 1 1 calc R . .
N310 N 0.9476(9) -0.0405(5) 0.1424(2) 0.041(3) Uani 1 1 d U . .
C311 C 0.7359(10) 0.1423(5) 0.2091(3) 0.034(3) Uani 1 1 d U . .
H31A H 0.7252 0.1731 0.2234 0.040 Uiso 1 1 calc R . .
H31B H 0.6699 0.1332 0.2000 0.040 Uiso 1 1 calc R . .
C312 C 0.7751(10) 0.0931(5) 0.2247(2) 0.033(3) Uani 1 1 d U . .
O313 O 0.8396(6) 0.0624(4) 0.21281(16) 0.036(2) Uani 1 1 d U . .
N314 N 0.7368(8) 0.0820(5) 0.2509(2) 0.035(3) Uani 1 1 d U . .
H31C H 0.7566 0.0520 0.2606 0.042 Uiso 1 1 calc R . .
H31D H 0.6915 0.1045 0.2587 0.042 Uiso 1 1 calc R . .
C321 C 0.7521(9) 0.1870(5) 0.1617(3) 0.031(3) Uani 1 1 d U . .
H32A H 0.7983 0.2098 0.1494 0.038 Uiso 1 1 calc R . .
H32B H 0.6991 0.2118 0.1699 0.038 Uiso 1 1 calc R . .
C322 C 0.7049(10) 0.1424(6) 0.1433(3) 0.034(3) Uani 1 1 d U . .
O323 O 0.7182(7) 0.0925(4) 0.14879(16) 0.035(2) Uani 1 1 d U . .
N324 N 0.6456(8) 0.1587(5) 0.1203(2) 0.040(3) Uani 1 1 d U . .
H32C H 0.6162 0.1335 0.1090 0.048 Uiso 1 1 calc R . .
H32D H 0.6368 0.1944 0.1166 0.048 Uiso 1 1 calc R . .
C331 C 1.0586(11) 0.1135(6) 0.2101(3) 0.042(3) Uani 1 1 d U . .
H33A H 1.1233 0.1310 0.2160 0.050 Uiso 1 1 calc R . .
H33B H 1.0070 0.1237 0.2250 0.050 Uiso 1 1 calc R . .
C332 C 1.0709(10) 0.0524(6) 0.2097(3) 0.039(3) Uani 1 1 d U . .
O333 O 1.0178(7) 0.0242(4) 0.19295(19) 0.043(2) Uani 1 1 d U . .
N334 N 1.1342(9) 0.0313(6) 0.2289(3) 0.051(3) Uani 1 1 d U . .
H33C H 1.1409 -0.0052 0.2304 0.061 Uiso 1 1 calc R . .
H33D H 1.1701 0.0535 0.2403 0.061 Uiso 1 1 calc R . .
C341 C 1.0473(10) 0.1011(6) 0.1007(3) 0.035(3) Uani 1 1 d U . .
H34A H 1.1136 0.1162 0.0944 0.042 Uiso 1 1 calc R . .
H34B H 1.0188 0.0797 0.0839 0.042 Uiso 1 1 calc R . .
C342 C 0.9783(10) 0.1482(6) 0.1079(3) 0.032(3) Uani 1 1 d U . .
O343 O 0.9110(6) 0.1419(4) 0.12710(16) 0.030(2) Uani 1 1 d U . .
N344 N 0.9885(9) 0.1951(5) 0.0931(2) 0.039(3) Uani 1 1 d U . .
H34C H 0.9474 0.2232 0.0966 0.047 Uiso 1 1 calc R . .
H34D H 1.0365 0.1984 0.0798 0.047 Uiso 1 1 calc R . .
C351 C 0.9207(10) -0.0776(6) 0.1678(3) 0.040(3) Uani 1 1 d U . .
H35A H 0.9703 -0.0729 0.1840 0.047 Uiso 1 1 calc R . .
H35B H 0.9214 -0.1172 0.1614 0.047 Uiso 1 1 calc R . .
C352 C 0.8162(11) -0.0615(7) 0.1783(3) 0.045(3) Uani 1 1 d U . .
O353 O 0.7795(7) -0.0158(4) 0.17183(17) 0.040(2) Uani 1 1 d U . .
N354 N 0.7720(11) -0.0998(5) 0.1950(2) 0.055(3) Uani 1 1 d U . .
H35C H 0.7116 -0.0935 0.2025 0.066 Uiso 1 1 calc R . .
H35D H 0.8031 -0.1315 0.1987 0.066 Uiso 1 1 calc R . .
C361 C 0.8904(11) -0.0586(6) 0.1158(3) 0.040(3) Uani 1 1 d U . .
H36A H 0.8379 -0.0858 0.1218 0.048 Uiso 1 1 calc R . .
H36B H 0.9372 -0.0777 0.1020 0.048 Uiso 1 1 calc R . .
C362 C 0.8407(9) -0.0105(6) 0.1000(2) 0.027(3) Uani 1 1 d U . .
O363 O 0.8456(6) 0.0373(4) 0.10902(16) 0.031(2) Uani 1 1 d U . .
N364 N 0.7886(9) -0.0247(5) 0.0758(2) 0.042(3) Uani 1 1 d U . .
H36C H 0.7560 0.0010 0.0657 0.051 Uiso 1 1 calc R . .
H36D H 0.7869 -0.0598 0.0700 0.051 Uiso 1 1 calc R . .
Eu4 Eu 1.27939(5) -0.37577(3) 0.083400(13) 0.02926(16) Uani 1 1 d U . .
N401 N 1.1095(9) -0.3532(4) 0.1182(2) 0.038(3) Uani 1 1 d U . .
C402 C 1.1110(13) -0.2942(6) 0.1296(3) 0.049(3) Uani 1 1 d U . .
H40A H 1.1455 -0.2935 0.1490 0.059 Uiso 1 1 calc R . .
H40B H 1.0406 -0.2813 0.1326 0.059 Uiso 1 1 calc R . .
C403 C 1.1655(13) -0.2540(7) 0.1082(4) 0.057(4) Uani 1 1 d U . .
H40C H 1.1253 -0.2513 0.0898 0.069 Uiso 1 1 calc R . .
H40D H 1.1672 -0.2164 0.1173 0.069 Uiso 1 1 calc R . .
N404 N 1.2686(10) -0.2701(5) 0.1006(3) 0.048(3) Uani 1 1 d U . .
C405 C 1.3072(12) -0.2311(6) 0.0769(3) 0.052(4) Uani 1 1 d U . .
H40E H 1.3321 -0.1966 0.0864 0.062 Uiso 1 1 calc R . .
H40F H 1.2502 -0.2208 0.0638 0.062 Uiso 1 1 calc R . .
C406 C 1.3938(14) -0.2560(7) 0.0575(4) 0.060(4) Uani 1 1 d U . .
H40G H 1.4148 -0.2282 0.0425 0.072 Uiso 1 1 calc R . .
H40H H 1.4531 -0.2642 0.0702 0.072 Uiso 1 1 calc R . .
N407 N 1.3603(9) -0.3084(5) 0.0423(2) 0.042(3) Uani 1 1 d U . .
C408 C 1.4517(11) -0.3322(6) 0.0276(3) 0.048(3) Uani 1 1 d U . .
H40I H 1.4297 -0.3544 0.0102 0.058 Uiso 1 1 calc R . .
H40J H 1.4940 -0.3011 0.0202 0.058 Uiso 1 1 calc R . .
C409 C 1.5148(11) -0.3683(6) 0.0470(3) 0.044(3) Uani 1 1 d U . .
H40K H 1.5735 -0.3825 0.0357 0.053 Uiso 1 1 calc R . .
H40L H 1.5410 -0.3459 0.0638 0.053 Uiso 1 1 calc R . .
N410 N 1.4573(8) -0.4148(4) 0.0584(2) 0.033(2) Uani 1 1 d U . .
C411 C 1.1045(11) -0.3918(6) 0.1431(3) 0.040(3) Uani 1 1 d U . .
H41A H 1.0697 -0.4265 0.1370 0.048 Uiso 1 1 calc R . .
H41B H 1.0653 -0.3747 0.1594 0.048 Uiso 1 1 calc R . .
C412 C 1.2072(11) -0.4050(5) 0.1534(2) 0.035(3) Uani 1 1 d U . .
O413 O 1.2834(7) -0.3955(4) 0.13817(17) 0.035(2) Uani 1 1 d U . .
N414 N 1.2133(9) -0.4329(5) 0.1787(2) 0.046(3) Uani 1 1 d U . .
H41C H 1.2723 -0.4452 0.1849 0.055 Uiso 1 1 calc R . .
H41D H 1.1584 -0.4392 0.1891 0.055 Uiso 1 1 calc R . .
C421 C 1.0216(10) -0.3629(5) 0.0992(3) 0.031(3) Uani 1 1 d U . .
H42A H 1.0114 -0.3310 0.0856 0.037 Uiso 1 1 calc R . .
H42B H 0.9598 -0.3676 0.1114 0.037 Uiso 1 1 calc R . .
C422 C 1.0435(9) -0.4163(5) 0.0817(2) 0.027(3) Uani 1 1 d U . .
O423 O 1.1320(6) -0.4365(4) 0.08156(17) 0.0305(19) Uani 1 1 d U . .
N424 N 0.9695(8) -0.4397(5) 0.0673(2) 0.040(3) Uani 1 1 d U . .
H42C H 0.9803 -0.4704 0.0571 0.048 Uiso 1 1 calc R . .
H42D H 0.9087 -0.4248 0.0678 0.048 Uiso 1 1 calc R . .
C431 C 1.3384(12) -0.2653(6) 0.1267(3) 0.047(3) Uani 1 1 d U . .
H43A H 1.3559 -0.2256 0.1301 0.056 Uiso 1 1 calc R . .
H43B H 1.3044 -0.2797 0.1446 0.056 Uiso 1 1 calc R . .
C432 C 1.4296(11) -0.2972(6) 0.1210(3) 0.041(3) Uani 1 1 d U . .
O433 O 1.4307(7) -0.3411(4) 0.1073(2) 0.042(2) Uani 1 1 d U . .
N434 N 1.5166(10) -0.2785(5) 0.1325(2) 0.049(3) Uani 1 1 d U . .
H43C H 1.5727 -0.2978 0.1301 0.059 Uiso 1 1 calc R . .
H43D H 1.5177 -0.2470 0.1425 0.059 Uiso 1 1 calc R . .
C441 C 1.2812(10) -0.2956(6) 0.0197(3) 0.039(3) Uani 1 1 d U . .
H44A H 1.2962 -0.2592 0.0104 0.046 Uiso 1 1 calc R . .
H44B H 1.2821 -0.3246 0.0041 0.046 Uiso 1 1 calc R . .
C442 C 1.1793(10) -0.2936(5) 0.0336(3) 0.031(3) Uani 1 1 d U . .
O443 O 1.1569(7) -0.3265(4) 0.05365(18) 0.034(2) Uani 1 1 d U . .
N444 N 1.1115(9) -0.2603(5) 0.0210(2) 0.048(3) Uani 1 1 d U . .
H44C H 1.0481 -0.2612 0.0269 0.058 Uiso 1 1 calc R . .
H44D H 1.1300 -0.2374 0.0068 0.058 Uiso 1 1 calc R . .
C451 C 1.5104(9) -0.4437(5) 0.0822(3) 0.034(3) Uani 1 1 d U . .
H45A H 1.5506 -0.4166 0.0938 0.041 Uiso 1 1 calc R . .
H45B H 1.5574 -0.4717 0.0737 0.041 Uiso 1 1 calc R . .
C452 C 1.4332(10) -0.4729(5) 0.1024(2) 0.026(3) Uani 1 1 d U . .
O453 O 1.3414(7) -0.4702(4) 0.09646(16) 0.031(2) Uani 1 1 d U . .
N454 N 1.4701(8) -0.5014(4) 0.1244(2) 0.030(2) Uani 1 1 d U . .
H45C H 1.4294 -0.5202 0.1362 0.036 Uiso 1 1 calc R . .
H45D H 1.5358 -0.5018 0.1276 0.036 Uiso 1 1 calc R . .
C461 C 1.4316(9) -0.4567(5) 0.0350(2) 0.030(3) Uani 1 1 d U . .
H46A H 1.4344 -0.4946 0.0438 0.036 Uiso 1 1 calc R . .
H46B H 1.4835 -0.4549 0.0193 0.036 Uiso 1 1 calc R . .
C462 C 1.3282(10) -0.4483(5) 0.0211(2) 0.032(3) Uani 1 1 d U . .
O463 O 1.2637(6) -0.4196(3) 0.03467(15) 0.030(2) Uani 1 1 d U . .
N464 N 1.3100(8) -0.4735(4) -0.0033(2) 0.031(2) Uani 1 1 d U . .
H46C H 1.2496 -0.4711 -0.0114 0.037 Uiso 1 1 calc R . .
H46D H 1.3578 -0.4932 -0.0120 0.037 Uiso 1 1 calc R . .
Cl1 Cl 0.3023(3) -0.16139(14) -0.03154(7) 0.0437(9) Uani 1 1 d DU . .
O511 O 0.2821(8) -0.1035(3) -0.0255(2) 0.060(3) Uani 1 1 d DU . .
O512 O 0.2148(5) -0.1953(3) -0.0272(2) 0.049(2) Uani 1 1 d DU . .
O513 O 0.3828(6) -0.1800(4) -0.01262(19) 0.054(3) Uani 1 1 d DU . .
O514 O 0.3351(7) -0.1657(4) -0.06170(14) 0.051(3) Uani 1 1 d DU . .
Cl2 Cl 0.7003(3) 0.22415(16) -0.09777(7) 0.0430(9) Uani 1 1 d DU . .
O521 O 0.6807(12) 0.2536(6) -0.1242(2) 0.146(6) Uani 1 1 d DU . .
O522 O 0.8019(6) 0.2027(5) -0.0979(3) 0.082(4) Uani 1 1 d DU . .
O523 O 0.6360(11) 0.1768(5) -0.0951(3) 0.139(6) Uani 1 1 d DU . .
O524 O 0.6820(8) 0.2583(4) -0.0725(2) 0.078(4) Uani 1 1 d DU . .
Cl3 Cl 0.6422(11) 0.2076(6) 0.2865(3) 0.057(2) Uani 0.442(18) 1 d PDU A 1
O531 O 0.5714(17) 0.2345(9) 0.3057(4) 0.049(6) Uani 0.442(18) 1 d PDU A 1
O532 O 0.7099(18) 0.1736(10) 0.3034(4) 0.064(7) Uani 0.442(18) 1 d PDU A 1
O533 O 0.6992(18) 0.2484(9) 0.2706(6) 0.064(8) Uani 0.442(18) 1 d PDU A 1
O534 O 0.5885(17) 0.1733(9) 0.2662(5) 0.074(8) Uani 0.442(18) 1 d PDU A 1
Cl4 Cl 0.8744(10) 0.3614(5) 0.1808(3) 0.0740(19) Uani 0.54(2) 1 d PDU B 1
O541 O 0.7890(14) 0.3257(9) 0.1855(5) 0.072(7) Uani 0.54(2) 1 d PDU B 1
O542 O 0.8552(17) 0.3963(8) 0.1556(4) 0.069(7) Uani 0.54(2) 1 d PDU B 1
O543 O 0.9619(12) 0.3280(7) 0.1753(5) 0.057(6) Uani 0.54(2) 1 d PDU B 1
O544 O 0.8917(16) 0.3958(10) 0.2057(4) 0.085(8) Uani 0.54(2) 1 d PDU B 1
Cl5 Cl 0.7570(8) 0.2959(4) 0.09171(19) 0.058(2) Uani 0.547(10) 1 d PDU C 1
O551 O 0.6645(12) 0.2800(10) 0.1060(5) 0.070(6) Uani 0.547(10) 1 d PDU C 1
O552 O 0.7546(17) 0.3552(5) 0.0872(5) 0.062(7) Uani 0.547(10) 1 d PDU C 1
O553 O 0.8412(12) 0.2836(8) 0.1105(4) 0.075(6) Uani 0.547(10) 1 d PDU C 1
O554 O 0.7672(15) 0.2674(7) 0.0644(3) 0.072(6) Uani 0.547(10) 1 d PDU C 1
Cl6 Cl 0.4220(7) 0.1355(4) 0.1675(2) 0.0475(18) Uani 0.600(14) 1 d PDU D 1
O561 O 0.5146(11) 0.1384(10) 0.1840(4) 0.075(7) Uani 0.600(14) 1 d PDU D 1
O562 O 0.4128(15) 0.1830(6) 0.1490(3) 0.071(6) Uani 0.600(14) 1 d PDU D 1
O563 O 0.4239(16) 0.0859(6) 0.1501(4) 0.093(7) Uani 0.600(14) 1 d PDU D 1
O564 O 0.3415(13) 0.1317(10) 0.1883(4) 0.106(7) Uani 0.600(14) 1 d PDU D 1
Cl7 Cl 0.8991(6) -0.2600(3) 0.22030(15) 0.0706(17) Uani 0.642(6) 1 d PDU E 1
O571 O 0.8804(13) -0.2056(4) 0.2079(3) 0.069(5) Uani 0.642(6) 1 d PDU E 1
O572 O 0.9613(14) -0.2935(7) 0.2020(4) 0.110(7) Uani 0.642(6) 1 d PDU E 1
O573 O 0.9373(16) -0.2558(9) 0.2494(3) 0.128(9) Uani 0.642(6) 1 d PDU E 1
O574 O 0.8005(10) -0.2855(8) 0.2222(5) 0.145(9) Uani 0.642(6) 1 d PDU E 1
Cl35 Cl 0.6747(9) 0.2178(4) 0.2902(2) 0.057(2) Uani 0.558(18) 1 d PDU A 2
O536 O 0.6108(15) 0.2537(8) 0.3074(4) 0.053(5) Uani 0.558(18) 1 d PDU A 2
O537 O 0.7653(13) 0.2063(9) 0.3064(4) 0.077(7) Uani 0.558(18) 1 d PDU A 2
O538 O 0.7007(17) 0.2448(9) 0.2632(3) 0.068(7) Uani 0.558(18) 1 d PDU A 2
O539 O 0.6212(15) 0.1677(6) 0.2837(5) 0.072(6) Uani 0.558(18) 1 d PDU A 2
Cl45 Cl 0.8699(12) 0.3512(6) 0.1756(3) 0.0740(19) Uani 0.46(2) 1 d PDU B 2
O546 O 0.7769(14) 0.3205(10) 0.1741(5) 0.055(7) Uani 0.46(2) 1 d PDU B 2
O547 O 0.854(3) 0.4072(8) 0.1658(7) 0.118(10) Uani 0.46(2) 1 d PDU B 2
O548 O 0.9438(18) 0.3239(11) 0.1578(6) 0.098(9) Uani 0.46(2) 1 d PDU B 2
O549 O 0.9029(18) 0.3519(12) 0.2055(4) 0.074(7) Uani 0.46(2) 1 d PDU B 2
Cl55 Cl 0.7110(9) 0.2863(5) 0.0871(2) 0.058(2) Uani 0.453(10) 1 d PDU C 2
O556 O 0.6409(17) 0.2766(13) 0.1107(5) 0.081(9) Uani 0.453(10) 1 d PDU C 2
O557 O 0.754(2) 0.3408(7) 0.0909(6) 0.056(7) Uani 0.453(10) 1 d PDU C 2
O558 O 0.7895(14) 0.2454(8) 0.0882(5) 0.071(7) Uani 0.453(10) 1 d PDU C 2
O559 O 0.660(2) 0.2827(11) 0.0596(4) 0.107(10) Uani 0.453(10) 1 d PDU C 2
Cl65 Cl 0.4019(11) 0.1365(6) 0.1738(3) 0.0475(18) Uani 0.400(14) 1 d PDU D 2
O566 O 0.5075(11) 0.1401(13) 0.1800(6) 0.058(9) Uani 0.400(14) 1 d PDU D 2
O567 O 0.3789(17) 0.1570(9) 0.1451(3) 0.040(6) Uani 0.400(14) 1 d PDU D 2
O568 O 0.369(2) 0.0800(6) 0.1765(5) 0.075(8) Uani 0.400(14) 1 d PDU D 2
O569 O 0.3477(15) 0.1696(8) 0.1948(4) 0.042(6) Uani 0.400(14) 1 d PDU D 2
Cl75 Cl 0.7858(9) -0.3535(5) 0.1952(2) 0.0706(17) Uani 0.358(6) 1 d PDU E 2
O576 O 0.7370(16) -0.3886(8) 0.1742(4) 0.039(6) Uani 0.358(6) 1 d PDU E 2
O577 O 0.8745(16) -0.3287(12) 0.1830(6) 0.097(10) Uani 0.358(6) 1 d PDU E 2
O578 O 0.714(2) -0.3105(10) 0.2025(7) 0.119(12) Uani 0.358(6) 1 d PDU E 2
O579 O 0.809(2) -0.3828(11) 0.2217(4) 0.104(12) Uani 0.358(6) 1 d PDU E 2
Cl8 Cl 0.6635(3) 0.42595(19) 0.33980(7) 0.0582(11) Uani 1 1 d DU . .
O581 O 0.5578(6) 0.4309(5) 0.3328(2) 0.077(3) Uani 1 1 d DU . .
O582 O 0.6856(10) 0.4600(5) 0.3649(2) 0.102(5) Uani 1 1 d DU . .
O583 O 0.6872(10) 0.3694(4) 0.3450(3) 0.114(5) Uani 1 1 d DU . .
O584 O 0.7226(9) 0.4466(5) 0.3157(2) 0.093(4) Uani 1 1 d DU . .
Cl9 Cl 0.0081(4) 0.1599(2) -0.00284(12) 0.0812(15) Uani 1 1 d DU . .
O591 O -0.0599(11) 0.1985(6) -0.0166(4) 0.152(7) Uani 1 1 d DU . .
O592 O 0.0215(12) 0.1706(6) 0.0278(2) 0.133(6) Uani 1 1 d DU . .
O593 O 0.1034(8) 0.1622(7) -0.0171(3) 0.155(7) Uani 1 1 d DU . .
O594 O -0.0369(11) 0.1061(4) -0.0063(3) 0.125(6) Uani 1 1 d DU . .
Cl10 Cl 0.0995(3) -0.10018(15) 0.04452(8) 0.0541(10) Uani 1 1 d DU . .
O601 O 0.1223(9) -0.0470(4) 0.0319(3) 0.091(4) Uani 1 1 d DU . .
O602 O 0.1320(10) -0.1016(6) 0.07435(17) 0.107(5) Uani 1 1 d DU . .
O603 O -0.0089(6) -0.1077(5) 0.0452(3) 0.107(5) Uani 1 1 d DU . .
O604 O 0.1429(11) -0.1435(5) 0.0277(3) 0.130(6) Uani 1 1 d DU . .
Cl11 Cl 0.7783(3) 0.51658(14) 0.11866(6) 0.0404(8) Uani 1 1 d DU . .
O611 O 0.7920(8) 0.4641(3) 0.1039(2) 0.059(3) Uani 1 1 d DU . .
O612 O 0.7581(6) 0.5593(3) 0.09741(16) 0.043(2) Uani 1 1 d DU . .
O613 O 0.8686(6) 0.5303(4) 0.13453(19) 0.058(3) Uani 1 1 d DU . .
O614 O 0.6948(6) 0.5111(4) 0.13859(17) 0.050(3) Uani 1 1 d DU . .
Cl12 Cl 0.6856(3) -0.16890(17) 0.07787(10) 0.0632(11) Uani 1 1 d DU . .
O621 O 0.6802(8) -0.1359(4) 0.10459(19) 0.075(4) Uani 1 1 d DU . .
O622 O 0.7414(8) -0.1397(4) 0.05565(19) 0.065(3) Uani 1 1 d DU . .
O623 O 0.5857(7) -0.1796(6) 0.0677(3) 0.101(5) Uani 1 1 d DU . .
O624 O 0.7354(8) -0.2201(3) 0.0844(3) 0.080(4) Uani 1 1 d DU . .
O700 O 0.0079(8) 0.4155(5) 0.1054(2) 0.055(3) Uani 1 1 d U . .
O710 O 0.9491(9) -0.2220(5) 0.0612(3) 0.079(4) Uani 1 1 d U . .
O720 O 0.7151(9) -0.3264(5) 0.1172(2) 0.068(3) Uani 1 1 d U . .
O730 O 0.8860(8) 0.0982(4) -0.0829(2) 0.053(3) Uani 1 1 d U . .
O740 O 0.8663(12) 0.3346(6) 0.3148(3) 0.103(5) Uani 1 1 d U . .
O750 O 0.8571(11) 0.5113(7) 0.2011(3) 0.101(5) Uani 1 1 d U . .
O760 O -0.0307(9) 0.0301(5) 0.0377(2) 0.067(3) Uani 1 1 d U . .
O770 O 1.5581(11) -0.1703(5) 0.1538(3) 0.085(4) Uani 1 1 d U . .
O780 O 1.0353(10) -0.4179(6) 0.2167(3) 0.089(4) Uani 1 1 d U . .
O790 O 0.5963(10) 0.4205(5) 0.0656(2) 0.073(3) Uani 1 1 d U . .
O800 O -0.1019(8) 0.4073(5) 0.2652(2) 0.065(3) Uani 1 1 d U . .
O810 O 0.7236(14) -0.3812(7) 0.2504(4) 0.045(4) Uani 0.523(4) 1 d PU F 1
O820 O 0.973(3) -0.1803(14) 0.1300(7) 0.045(4) Uani 0.279(13) 1 d PU G 2
O830 O 0.809(4) -0.227(2) 0.1437(10) 0.045(4) Uani 0.198(13) 1 d PU H 3

loop_
_atom_site_aniso_label
_atom_site_aniso_U_11
_atom_site_aniso_U_22
_atom_site_aniso_U_33
_atom_site_aniso_U_23
_atom_site_aniso_U_13
_atom_site_aniso_U_12
Eu1 0.0200(3) 0.0393(4) 0.0156(3) -0.0023(3) 0.0009(3) -0.0029(3)
N101 0.028(5) 0.040(5) 0.033(5) 0.004(4) -0.004(4) 0.001(4)
C102 0.056(7) 0.058(7) 0.087(8) 0.017(6) 0.016(6) 0.006(6)
C103 0.093(9) 0.093(9) 0.127(9) 0.010(7) 0.028(7) 0.007(7)
N104 0.056(6) 0.063(6) 0.070(6) -0.003(5) 0.025(5) 0.004(5)
C105 0.042(6) 0.057(7) 0.067(7) -0.015(6) 0.001(6) 0.005(6)
C106 0.051(7) 0.057(7) 0.058(7) -0.008(6) -0.016(6) 0.015(6)
N107 0.036(6) 0.050(6) 0.051(5) -0.001(5) -0.004(5) -0.001(5)
C108 0.061(7) 0.065(7) 0.068(7) 0.006(6) -0.006(7) -0.007(6)
C109 0.062(8) 0.056(7) 0.070(7) 0.006(6) 0.002(6) -0.007(6)
N110 0.031(5) 0.046(5) 0.041(5) -0.002(4) 0.009(4) 0.000(4)
C111 0.040(6) 0.042(6) 0.025(5) -0.002(5) -0.005(5) -0.007(5)
C112 0.041(6) 0.047(6) 0.022(5) -0.004(5) 0.004(5) -0.003(5)
O113 0.030(4) 0.038(5) 0.024(4) 0.002(4) -0.004(3) -0.011(4)
N114 0.073(7) 0.065(7) 0.032(5) 0.013(5) -0.011(5) -0.023(6)
C121 0.037(6) 0.043(6) 0.025(5) -0.004(5) -0.013(4) -0.005(5)
C122 0.033(6) 0.037(6) 0.021(5) 0.002(5) -0.002(4) -0.001(5)
O123 0.037(5) 0.040(5) 0.027(4) -0.004(4) -0.006(4) -0.006(4)
N124 0.057(7) 0.049(6) 0.040(6) 0.001(5) -0.004(5) 0.002(5)
C131 0.057(7) 0.073(7) 0.042(6) 0.005(6) 0.014(6) 0.018(6)
C132 0.044(7) 0.051(6) 0.030(5) -0.005(5) -0.010(5) 0.014(6)
O133 0.041(5) 0.045(5) 0.026(4) -0.004(4) 0.003(4) 0.000(4)
N134 0.060(7) 0.076(7) 0.070(7) -0.030(6) -0.016(6) 0.022(6)
C141 0.039(6) 0.058(6) 0.025(5) 0.001(5) 0.000(5) 0.011(5)
C142 0.027(6) 0.049(6) 0.029(6) -0.006(5) -0.008(5) 0.004(5)
O143 0.024(4) 0.041(4) 0.016(3) -0.002(3) -0.007(3) -0.004(4)
N144 0.073(7) 0.057(7) 0.057(6) -0.008(5) -0.037(6) 0.004(6)
C151 0.026(6) 0.043(6) 0.044(6) -0.013(5) 0.006(5) -0.005(5)
C152 0.029(6) 0.050(6) 0.035(5) -0.019(5) 0.001(5) -0.007(5)
O153 0.021(4) 0.054(5) 0.019(3) 0.000(4) -0.004(3) -0.009(4)
N154 0.061(7) 0.064(7) 0.057(6) -0.013(6) -0.019(6) -0.015(6)
C161 0.031(6) 0.046(6) 0.035(5) -0.002(5) 0.005(5) -0.005(5)
C162 0.025(6) 0.041(6) 0.018(5) 0.010(5) -0.001(4) 0.001(5)
O163 0.031(5) 0.043(5) 0.018(4) -0.005(3) 0.007(4) 0.000(4)
N164 0.026(6) 0.039(5) 0.031(5) 0.004(4) 0.004(4) 0.004(4)
Eu2 0.0219(4) 0.0497(4) 0.0145(3) 0.0015(3) 0.0005(2) 0.0009(3)
N201 0.033(5) 0.053(6) 0.030(5) 0.000(4) 0.000(4) 0.004(5)
C202 0.028(6) 0.054(6) 0.034(6) -0.005(5) -0.003(5) 0.003(5)
C203 0.023(6) 0.051(6) 0.037(6) -0.006(5) 0.005(5) 0.007(5)
N204 0.030(5) 0.050(5) 0.028(5) -0.003(4) -0.002(4) -0.002(5)
C205 0.035(6) 0.047(6) 0.026(5) -0.001(5) 0.002(5) 0.002(5)
C206 0.036(6) 0.041(6) 0.029(5) 0.004(5) 0.003(5) -0.001(5)
N207 0.031(5) 0.042(5) 0.020(4) 0.002(4) 0.006(4) -0.008(4)
C208 0.038(6) 0.046(6) 0.027(5) -0.006(5) -0.004(5) -0.005(5)
C209 0.044(6) 0.059(7) 0.034(6) 0.004(5) -0.003(5) -0.008(6)
N210 0.033(5) 0.047(5) 0.020(4) 0.002(4) 0.003(4) -0.002(5)
C211 0.034(6) 0.049(6) 0.022(5) -0.007(5) 0.004(5) -0.001(5)
C212 0.035(6) 0.052(6) 0.023(5) -0.002(5) 0.002(5) 0.006(5)
O213 0.025(5) 0.061(5) 0.016(4) -0.005(4) 0.004(3) 0.002(4)
N214 0.039(6) 0.066(6) 0.020(5) -0.004(5) -0.007(4) 0.008(5)
C221 0.040(6) 0.042(6) 0.027(5) -0.003(5) 0.004(5) 0.000(5)
C222 0.039(7) 0.048(6) 0.023(5) -0.005(5) 0.003(5) -0.008(5)
O223 0.024(5) 0.042(5) 0.027(4) -0.004(3) -0.001(4) 0.001(4)
N224 0.048(7) 0.051(6) 0.033(5) 0.011(5) -0.003(5) -0.011(5)
C231 0.040(6) 0.057(7) 0.032(6) -0.008(5) -0.006(5) 0.009(6)
C232 0.055(7) 0.052(6) 0.034(6) 0.006(5) 0.011(5) 0.001(6)
O233 0.037(5) 0.059(5) 0.026(4) 0.011(4) -0.004(4) -0.002(4)
N234 0.065(7) 0.072(7) 0.043(6) 0.022(5) 0.000(6) 0.002(6)
C241 0.028(6) 0.038(6) 0.027(5) 0.000(4) 0.008(5) 0.000(5)
C242 0.026(6) 0.038(6) 0.015(5) 0.006(4) 0.005(4) 0.002(5)
O243 0.022(4) 0.052(5) 0.017(3) 0.001(4) 0.000(3) -0.003(4)
N244 0.042(6) 0.042(6) 0.029(5) -0.002(4) -0.001(5) 0.001(5)
C251 0.032(6) 0.056(7) 0.030(5) 0.009(5) 0.002(5) -0.013(5)
C252 0.023(6) 0.052(6) 0.015(5) 0.004(5) 0.001(4) 0.002(5)
O253 0.030(5) 0.045(5) 0.024(4) 0.002(3) -0.002(4) -0.007(4)
N254 0.034(6) 0.072(7) 0.039(6) -0.001(5) 0.018(5) -0.001(5)
C261 0.028(6) 0.046(6) 0.029(5) 0.009(5) 0.002(5) -0.003(5)
C262 0.027(6) 0.050(6) 0.024(5) 0.005(5) 0.001(4) -0.010(5)
O263 0.022(4) 0.046(5) 0.020(4) -0.001(3) -0.002(3) -0.001(4)
N264 0.028(6) 0.056(6) 0.021(5) 0.009(4) -0.008(4) -0.010(5)
Eu3 0.0235(4) 0.0634(5) 0.0138(3) -0.0032(3) 0.0019(2) -0.0130(4)
N301 0.035(5) 0.046(5) 0.017(4) -0.004(4) 0.011(4) -0.010(4)
C302 0.033(6) 0.047(6) 0.026(5) -0.006(5) 0.004(5) -0.006(5)
C303 0.037(6) 0.051(6) 0.033(6) 0.000(5) -0.001(5) -0.011(5)
N304 0.034(5) 0.060(6) 0.029(5) -0.001(4) -0.007(4) -0.010(5)
C305 0.023(6) 0.062(7) 0.034(5) -0.002(5) -0.004(5) -0.008(5)
C306 0.028(6) 0.051(6) 0.037(6) 0.003(5) 0.002(5) -0.011(5)
N307 0.022(5) 0.048(5) 0.030(4) 0.003(4) 0.004(4) -0.011(4)
C308 0.033(6) 0.052(6) 0.033(5) 0.001(5) 0.009(5) -0.005(5)
C309 0.036(6) 0.059(7) 0.031(5) -0.002(5) 0.003(5) 0.000(5)
N310 0.034(5) 0.063(6) 0.025(5) 0.001(4) 0.000(4) -0.012(5)
C311 0.030(6) 0.048(6) 0.023(5) -0.006(5) 0.005(5) -0.002(5)
C312 0.029(6) 0.049(6) 0.021(5) -0.005(5) 0.000(5) -0.009(5)
O313 0.029(5) 0.061(5) 0.017(4) -0.003(4) 0.006(3) -0.009(4)
N314 0.027(5) 0.057(6) 0.021(4) -0.001(4) 0.001(4) 0.008(5)
C321 0.025(6) 0.043(6) 0.026(5) 0.003(5) -0.002(4) -0.008(5)
C322 0.028(6) 0.046(6) 0.028(5) 0.000(5) 0.012(5) -0.009(5)
O323 0.028(5) 0.057(5) 0.019(4) 0.001(4) 0.002(4) -0.014(4)
N324 0.032(6) 0.060(6) 0.027(5) -0.006(5) -0.008(4) 0.001(5)
C331 0.034(6) 0.060(7) 0.032(5) -0.003(5) -0.007(5) -0.001(5)
C332 0.029(6) 0.056(7) 0.033(5) 0.000(5) 0.005(5) -0.008(5)
O333 0.034(5) 0.068(6) 0.027(4) -0.006(4) 0.010(4) -0.013(5)
N334 0.029(6) 0.068(7) 0.056(6) -0.008(5) -0.011(5) -0.001(5)
C341 0.028(6) 0.047(6) 0.030(5) 0.000(5) 0.010(5) -0.011(5)
C342 0.028(6) 0.047(6) 0.021(5) -0.002(5) -0.005(5) -0.017(5)
O343 0.018(4) 0.049(5) 0.023(4) -0.003(3) 0.004(3) -0.014(4)
N344 0.036(6) 0.048(6) 0.035(5) 0.004(5) 0.010(4) -0.010(5)
C351 0.033(6) 0.061(7) 0.024(5) 0.003(5) -0.001(5) -0.010(5)
C352 0.037(6) 0.069(7) 0.027(5) -0.003(6) 0.006(5) -0.017(6)
O353 0.038(5) 0.059(5) 0.024(4) -0.003(4) 0.013(4) -0.015(5)
N354 0.055(7) 0.073(7) 0.038(6) 0.008(5) 0.010(5) -0.008(6)
C361 0.035(6) 0.056(6) 0.030(5) -0.005(5) 0.001(5) -0.006(6)
C362 0.026(6) 0.040(6) 0.015(5) -0.004(4) 0.006(4) -0.009(5)
O363 0.032(5) 0.051(5) 0.012(4) -0.004(3) 0.006(3) -0.007(4)
N364 0.048(6) 0.048(6) 0.031(5) 0.004(4) -0.013(5) -0.004(5)
Eu4 0.0309(4) 0.0385(4) 0.0184(3) 0.0044(3) -0.0031(3) -0.0038(3)
N401 0.035(5) 0.045(5) 0.034(5) -0.001(4) -0.009(4) 0.005(5)
C402 0.047(7) 0.058(7) 0.041(6) -0.016(5) -0.004(6) 0.000(6)
C403 0.061(7) 0.057(7) 0.054(7) -0.019(6) -0.013(6) 0.007(6)
N404 0.053(6) 0.046(6) 0.047(5) 0.006(5) -0.012(5) -0.005(5)
C405 0.057(7) 0.051(7) 0.048(6) 0.000(5) -0.023(6) -0.008(6)
C406 0.061(7) 0.058(7) 0.061(7) 0.002(6) -0.003(6) -0.012(6)
N407 0.044(6) 0.044(5) 0.040(5) 0.015(4) -0.006(4) -0.008(5)
C408 0.039(6) 0.057(7) 0.048(6) 0.015(6) 0.003(6) -0.009(6)
C409 0.044(7) 0.053(6) 0.034(6) 0.009(5) 0.000(5) -0.001(6)
N410 0.030(5) 0.047(5) 0.021(4) 0.014(4) 0.001(4) -0.004(4)
C411 0.037(6) 0.050(6) 0.033(5) 0.011(5) -0.007(5) 0.002(6)
C412 0.039(6) 0.046(6) 0.019(5) 0.003(4) 0.000(5) -0.003(5)
O413 0.035(5) 0.049(5) 0.020(4) 0.001(3) -0.008(4) -0.001(4)
N414 0.033(6) 0.071(7) 0.033(5) 0.008(5) -0.006(4) 0.009(6)
C421 0.029(6) 0.038(6) 0.025(5) -0.004(4) 0.001(5) 0.010(5)
C422 0.024(6) 0.042(6) 0.016(4) 0.003(4) -0.013(4) -0.005(5)
O423 0.024(4) 0.040(4) 0.028(4) 0.002(4) 0.004(3) 0.002(4)
N424 0.028(6) 0.054(6) 0.039(5) 0.001(5) 0.003(5) -0.002(5)
C431 0.056(7) 0.038(6) 0.045(6) -0.003(5) -0.012(6) -0.002(6)
C432 0.047(7) 0.048(6) 0.028(5) 0.008(5) -0.005(5) -0.013(6)
O433 0.041(5) 0.046(5) 0.037(5) 0.002(4) -0.010(4) -0.008(4)
N434 0.046(7) 0.060(7) 0.041(6) 0.000(5) -0.004(5) -0.012(6)
C441 0.040(6) 0.045(6) 0.030(5) 0.018(5) -0.013(5) -0.006(5)
C442 0.038(6) 0.031(6) 0.025(5) 0.010(4) -0.006(5) 0.000(5)
O443 0.036(5) 0.040(5) 0.024(4) 0.011(4) -0.007(4) 0.002(4)
N444 0.039(6) 0.054(6) 0.051(6) 0.015(5) -0.011(5) -0.004(5)
C451 0.030(6) 0.043(6) 0.029(5) 0.009(5) 0.001(5) -0.004(5)
C452 0.020(6) 0.034(6) 0.023(5) 0.005(4) -0.001(4) -0.006(5)
O453 0.029(5) 0.048(5) 0.017(4) 0.003(3) 0.002(3) -0.004(4)
N454 0.030(5) 0.042(5) 0.019(4) 0.010(4) -0.002(4) 0.001(5)
C461 0.025(6) 0.047(6) 0.018(5) -0.006(4) 0.006(4) -0.005(5)
C462 0.032(6) 0.043(6) 0.020(5) 0.008(4) 0.001(4) 0.004(5)
O463 0.026(4) 0.043(5) 0.021(4) -0.001(3) -0.001(3) 0.007(4)
N464 0.024(5) 0.045(6) 0.023(5) -0.008(4) 0.001(4) 0.003(5)
Cl1 0.045(2) 0.055(2) 0.0310(17) 0.0100(15) -0.0048(15) -0.0066(17)
O511 0.075(6) 0.046(5) 0.060(5) 0.000(5) 0.013(6) -0.006(5)
O512 0.041(5) 0.059(5) 0.047(5) 0.022(5) 0.004(5) -0.007(4)
O513 0.045(6) 0.071(6) 0.046(5) 0.022(4) -0.020(5) -0.017(5)
O514 0.051(6) 0.063(6) 0.038(5) 0.006(4) 0.008(4) 0.002(5)
Cl2 0.038(2) 0.060(2) 0.0309(16) 0.0041(15) 0.0015(15) 0.0087(18)
O521 0.152(10) 0.160(10) 0.126(9) 0.050(8) 0.040(8) 0.064(8)
O522 0.069(7) 0.084(7) 0.093(7) -0.011(6) -0.014(6) 0.035(6)
O523 0.129(10) 0.136(9) 0.154(10) -0.032(8) 0.015(8) -0.031(8)
O524 0.068(7) 0.089(7) 0.076(7) -0.016(6) -0.016(5) 0.030(6)
Cl3 0.069(5) 0.060(4) 0.040(3) 0.011(3) 0.004(3) 0.016(4)
O531 0.056(10) 0.053(10) 0.038(9) 0.004(7) 0.006(8) 0.010(8)
O532 0.074(10) 0.063(10) 0.056(9) 0.011(8) 0.001(8) 0.013(8)
O533 0.071(11) 0.067(10) 0.055(10) 0.014(8) 0.020(8) 0.009(8)
O534 0.074(11) 0.080(11) 0.067(11) -0.004(8) 0.001(8) 0.006(8)
Cl4 0.053(3) 0.081(4) 0.089(4) 0.015(3) 0.002(3) -0.010(3)
O541 0.063(10) 0.080(10) 0.074(10) -0.002(8) 0.008(8) -0.017(8)
O542 0.083(10) 0.065(9) 0.058(9) 0.012(7) -0.004(8) -0.010(8)
O543 0.042(8) 0.064(8) 0.067(9) -0.001(7) -0.001(7) 0.007(7)
O544 0.075(10) 0.093(11) 0.087(10) -0.015(8) -0.005(8) 0.003(8)
Cl5 0.079(5) 0.054(3) 0.042(3) -0.008(2) 0.018(4) -0.002(4)
O551 0.056(9) 0.063(9) 0.091(10) -0.002(8) 0.042(8) -0.007(8)
O552 0.068(10) 0.053(9) 0.066(10) -0.005(8) 0.022(8) -0.005(8)
O553 0.077(10) 0.082(10) 0.065(9) -0.004(8) -0.004(8) 0.019(8)
O554 0.079(9) 0.069(9) 0.067(8) -0.023(7) 0.010(8) -0.006(8)
Cl6 0.023(4) 0.077(3) 0.042(4) -0.012(2) 0.002(3) -0.001(2)
O561 0.057(10) 0.105(10) 0.063(10) 0.005(8) 0.004(7) -0.003(8)
O562 0.080(10) 0.074(9) 0.060(8) -0.010(7) -0.020(7) 0.020(8)
O563 0.100(10) 0.090(10) 0.089(10) -0.007(8) 0.007(8) -0.014(8)
O564 0.088(10) 0.130(11) 0.099(10) -0.013(8) 0.004(8) -0.002(8)
Cl7 0.080(4) 0.070(3) 0.062(3) 0.003(3) 0.009(3) 0.015(3)
O571 0.088(9) 0.057(8) 0.063(8) 0.009(7) 0.020(7) -0.011(7)
O572 0.108(10) 0.108(10) 0.113(10) -0.010(8) 0.011(8) 0.025(8)
O573 0.143(12) 0.129(12) 0.112(11) 0.007(9) 0.004(9) 0.022(9)
O574 0.136(12) 0.149(12) 0.150(12) 0.001(9) 0.011(9) 0.001(9)
Cl35 0.069(5) 0.060(4) 0.040(3) 0.011(3) 0.004(3) 0.016(4)
O536 0.063(9) 0.058(9) 0.037(7) -0.001(7) 0.000(7) 0.018(8)
O537 0.073(10) 0.086(10) 0.070(9) 0.003(8) -0.011(8) 0.009(8)
O538 0.077(10) 0.076(10) 0.051(9) 0.016(7) 0.009(8) 0.011(8)
O539 0.071(9) 0.068(9) 0.078(9) -0.009(8) 0.010(8) -0.016(8)
Cl45 0.053(3) 0.081(4) 0.089(4) 0.015(3) 0.002(3) -0.010(3)
O546 0.043(9) 0.065(10) 0.055(10) -0.002(8) -0.004(8) -0.008(8)
O547 0.120(13) 0.109(13) 0.125(13) 0.012(9) 0.008(9) -0.004(9)
O548 0.089(11) 0.105(11) 0.101(12) 0.008(9) -0.003(9) -0.003(9)
O549 0.068(10) 0.073(10) 0.082(10) -0.008(8) -0.007(8) 0.005(8)
Cl55 0.079(5) 0.054(3) 0.042(3) -0.008(2) 0.018(4) -0.002(4)
O556 0.077(12) 0.078(11) 0.088(11) -0.004(9) 0.023(9) 0.001(9)
O557 0.063(10) 0.049(10) 0.055(10) 0.002(8) 0.015(8) -0.005(8)
O558 0.073(10) 0.065(9) 0.075(10) -0.007(8) 0.017(8) -0.004(8)
O559 0.115(12) 0.102(12) 0.105(12) -0.011(9) -0.007(9) 0.012(9)
Cl65 0.023(4) 0.077(3) 0.042(4) -0.012(2) 0.002(3) -0.001(2)
O566 0.042(11) 0.086(12) 0.046(11) 0.000(8) -0.001(8) -0.003(8)
O567 0.038(9) 0.046(9) 0.036(9) 0.008(7) -0.005(7) -0.011(8)
O568 0.070(10) 0.076(10) 0.079(10) -0.006(8) -0.012(8) -0.006(8)
O569 0.035(9) 0.040(9) 0.050(9) -0.001(8) 0.000(7) -0.002(8)
Cl75 0.080(4) 0.070(3) 0.062(3) 0.003(3) 0.009(3) 0.015(3)
O576 0.037(10) 0.062(10) 0.019(8) -0.002(7) -0.005(7) -0.029(8)
O577 0.093(13) 0.098(13) 0.101(13) 0.008(9) 0.011(9) 0.000(9)
O578 0.117(14) 0.118(14) 0.123(14) -0.001(9) 0.009(9) 0.015(9)
O579 0.105(14) 0.105(14) 0.101(14) 0.006(9) -0.018(9) 0.000(9)
Cl8 0.057(3) 0.086(3) 0.0317(17) 0.0021(19) -0.0014(17) 0.014(2)
O581 0.069(7) 0.091(7) 0.070(6) -0.002(6) -0.018(5) 0.005(6)
O582 0.094(8) 0.131(9) 0.082(7) -0.023(7) 0.012(6) -0.009(7)
O583 0.108(8) 0.096(8) 0.138(9) 0.019(7) 0.022(7) 0.013(7)
O584 0.098(8) 0.115(8) 0.067(6) 0.025(6) 0.023(6) 0.000(7)
Cl9 0.079(4) 0.072(3) 0.093(3) -0.028(3) -0.012(3) 0.003(3)
O591 0.133(10) 0.153(10) 0.171(11) 0.023(8) -0.018(8) 0.012(8)
O592 0.141(9) 0.147(9) 0.110(8) -0.032(8) 0.006(8) -0.027(8)
O593 0.126(10) 0.190(11) 0.149(10) -0.034(8) 0.011(8) 0.007(8)
O594 0.139(9) 0.101(8) 0.136(9) 0.000(7) 0.004(8) -0.008(8)
Cl10 0.067(3) 0.047(2) 0.048(2) 0.0001(16) -0.013(2) -0.019(2)
O601 0.082(7) 0.072(7) 0.118(8) 0.022(6) -0.012(7) -0.013(6)
O602 0.124(9) 0.126(8) 0.071(7) -0.014(6) 0.007(7) -0.013(7)
O603 0.100(8) 0.103(8) 0.119(8) 0.020(7) -0.018(7) -0.008(7)
O604 0.160(10) 0.111(9) 0.118(8) -0.015(7) 0.037(8) -0.008(8)
Cl11 0.0296(19) 0.062(2) 0.0296(16) 0.0105(15) -0.0057(14) -0.0106(17)
O611 0.063(6) 0.051(6) 0.064(6) -0.002(5) 0.000(5) 0.007(5)
O612 0.037(5) 0.054(5) 0.039(4) 0.022(4) 0.006(4) 0.000(4)
O613 0.041(6) 0.083(6) 0.048(5) 0.026(5) -0.010(4) -0.019(5)
O614 0.035(5) 0.077(6) 0.039(5) -0.002(4) 0.009(4) -0.021(5)
Cl12 0.049(3) 0.054(2) 0.086(3) -0.006(2) -0.011(2) 0.000(2)
O621 0.066(7) 0.080(7) 0.079(7) -0.021(6) 0.013(5) -0.006(6)
O622 0.070(7) 0.061(6) 0.063(6) -0.001(5) 0.000(5) -0.017(5)
O623 0.084(8) 0.113(8) 0.105(8) -0.010(7) -0.031(7) -0.029(7)
O624 0.086(7) 0.053(6) 0.103(7) 0.009(6) 0.014(6) 0.015(6)
O700 0.041(6) 0.079(6) 0.046(5) -0.006(5) -0.002(4) -0.003(5)
O710 0.059(7) 0.070(7) 0.106(8) 0.015(6) 0.009(6) 0.002(6)
O720 0.069(7) 0.071(6) 0.065(6) 0.008(5) 0.017(6) 0.011(6)
O730 0.052(6) 0.056(5) 0.050(5) 0.007(4) 0.016(5) -0.004(5)
O740 0.105(8) 0.099(8) 0.105(8) 0.010(7) 0.027(7) 0.004(7)
O750 0.087(8) 0.146(9) 0.070(7) 0.008(7) -0.005(6) -0.001(7)
O760 0.063(6) 0.078(7) 0.060(6) -0.011(5) -0.003(5) -0.012(6)
O770 0.099(8) 0.073(7) 0.083(7) -0.007(6) -0.007(6) -0.005(6)
O780 0.071(7) 0.141(9) 0.055(6) 0.020(6) -0.002(6) -0.004(7)
O790 0.081(7) 0.081(7) 0.057(6) 0.006(5) -0.001(5) -0.011(6)
O800 0.038(6) 0.080(7) 0.076(6) 0.012(5) 0.011(5) 0.005(5)
O810 0.041(6) 0.046(6) 0.049(6) -0.003(5) -0.010(5) 0.008(5)
O820 0.041(6) 0.046(6) 0.049(6) -0.003(5) -0.010(5) 0.008(5)
O830 0.041(6) 0.046(6) 0.049(6) -0.003(5) -0.010(5) 0.008(5)

loop_
_atom_type_symbol
_atom_type_description
_atom_type_scat_dispersion_real
_atom_type_scat_dispersion_imag
_atom_type_scat_source
C C 0.0033 0.0016 'International Tables Vol C Tables 4.2.6.8 and 6.1.1.4'
H H 0.0000 0.0000 'International Tables Vol C Tables 4.2.6.8 and 6.1.1.4'
N N 0.0061 0.0033 'International Tables Vol C Tables 4.2.6.8 and 6.1.1.4'
O O 0.0106 0.0060 'International Tables Vol C Tables 4.2.6.8 and 6.1.1.4'
Cl Cl 0.1484 0.1585 'International Tables Vol C Tables 4.2.6.8 and 6.1.1.4'
Eu Eu -0.1578 3.6682 'International Tables Vol C Tables 4.2.6.8 and 6.1.1.4'

loop_
_geom_angle_atom_site_label_1
_geom_angle_atom_site_label_2
_geom_angle_atom_site_label_3
_geom_angle
_geom_angle_site_symmetry_1
_geom_angle_site_symmetry_3
_geom_angle_publ_flag
O143 Eu1 O133 130.4(3) . . ?
O143 Eu1 O123 80.7(3) . . ?
O133 Eu1 O123 146.1(3) . . ?
O143 Eu1 O153 147.2(3) . . ?
O133 Eu1 O153 81.1(3) . . ?
O123 Eu1 O153 72.0(3) . . ?
O143 Eu1 O163 67.9(3) . . ?
O133 Eu1 O163 129.0(3) . . ?
O123 Eu1 O163 69.8(3) . . ?
O153 Eu1 O163 85.6(3) . . ?
O143 Eu1 O113 128.5(3) . . ?
O133 Eu1 O113 66.4(3) . . ?
O123 Eu1 O113 84.1(3) . . ?
O153 Eu1 O113 67.0(2) . . ?
O163 Eu1 O113 147.0(3) . . ?
O143 Eu1 N104 73.4(4) . . ?
O133 Eu1 N104 64.9(4) . . ?
O123 Eu1 N104 125.7(4) . . ?
O153 Eu1 N104 137.9(4) . . ?
O163 Eu1 N104 134.9(4) . . ?
O113 Eu1 N104 76.8(4) . . ?
O143 Eu1 N107 64.4(3) . . ?
O133 Eu1 N107 76.9(3) . . ?
O123 Eu1 N107 136.1(3) . . ?
O153 Eu1 N107 126.9(3) . . ?
O163 Eu1 N107 72.8(3) . . ?
O113 Eu1 N107 138.4(3) . . ?
N104 Eu1 N107 70.2(4) . . ?
O143 Eu1 N110 118.1(3) . . ?
O133 Eu1 N110 67.4(3) . . ?
O123 Eu1 N110 113.5(3) . . ?
O153 Eu1 N110 60.4(3) . . ?
O163 Eu1 N110 63.3(3) . . ?
O113 Eu1 N110 113.1(3) . . ?
N104 Eu1 N110 120.7(4) . . ?
N107 Eu1 N110 66.6(3) . . ?
O143 Eu1 N101 67.7(3) . . ?
O133 Eu1 N101 114.4(3) . . ?
O123 Eu1 N101 60.0(3) . . ?
O153 Eu1 N101 111.2(3) . . ?
O163 Eu1 N101 116.3(3) . . ?
O113 Eu1 N101 62.1(3) . . ?
N104 Eu1 N101 66.2(4) . . ?
N107 Eu1 N101 121.9(3) . . ?
N110 Eu1 N101 171.4(3) . . ?
C102 N101 C111 110.6(12) . . ?
C102 N101 C121 114.4(12) . . ?
C111 N101 C121 108.1(10) . . ?
C102 N101 Eu1 108.8(9) . . ?
C111 N101 Eu1 109.8(7) . . ?
C121 N101 Eu1 104.8(7) . . ?
C103 C102 N101 125.1(18) . . ?
C102 C103 N104 127(2) . . ?
C131 N104 C103 114.3(15) . . ?
C131 N104 C105 108.1(12) . . ?
C103 N104 C105 107.4(15) . . ?
C131 N104 Eu1 109.5(10) . . ?
C103 N104 Eu1 109.0(11) . . ?
C105 N104 Eu1 108.4(9) . . ?
C106 C105 N104 114.1(12) . . ?
N107 C106 C105 113.6(13) . . ?
C106 N107 C141 108.8(11) . . ?
C106 N107 C108 112.6(13) . . ?
C141 N107 C108 106.3(11) . . ?
C106 N107 Eu1 107.6(9) . . ?
C141 N107 Eu1 109.5(8) . . ?
C108 N107 Eu1 112.1(9) . . ?
C109 C108 N107 114.1(14) . . ?
C108 C109 N110 112.8(14) . . ?
C161 N110 C151 109.8(10) . . ?
C161 N110 C109 115.8(12) . . ?
C151 N110 C109 107.4(11) . . ?
C161 N110 Eu1 110.0(8) . . ?
C151 N110 Eu1 105.1(8) . . ?
C109 N110 Eu1 108.2(9) . . ?
N101 C111 C112 112.0(11) . . ?
O113 C112 N114 122.1(13) . . ?
O113 C112 C111 121.2(11) . . ?
N114 C112 C111 116.4(12) . . ?
C112 O113 Eu1 124.3(8) . . ?
N101 C121 C122 109.2(10) . . ?
O123 C122 N124 121.4(12) . . ?
O123 C122 C121 119.5(11) . . ?
N124 C122 C121 119.0(12) . . ?
O123 C122 Eu1 42.9(6) . . ?
N124 C122 Eu1 140.8(8) . . ?
C121 C122 Eu1 86.8(8) . . ?
C122 O123 Eu1 116.3(8) . . ?
N104 C131 C132 110.6(12) . . ?
O133 C132 N134 122.1(15) . . ?
O133 C132 C131 120.2(13) . . ?
N134 C132 C131 117.4(14) . . ?
O133 C132 Eu1 38.1(7) . . ?
N134 C132 Eu1 160.0(12) . . ?
C131 C132 Eu1 82.6(8) . . ?
C132 O133 Eu1 123.7(9) . . ?
C142 C141 N107 112.2(10) . . ?
O143 C142 N144 121.3(13) . . ?
O143 C142 C141 119.9(12) . . ?
N144 C142 C141 118.8(12) . . ?
C142 O143 Eu1 126.7(8) . . ?
C152 C151 N110 108.5(11) . . ?
O153 C152 N154 120.2(14) . . ?
O153 C152 C151 122.8(12) . . ?
N154 C152 C151 117.0(13) . . ?
O153 C152 Eu1 44.2(6) . . ?
N154 C152 Eu1 143.2(10) . . ?
C151 C152 Eu1 87.5(8) . . ?
C152 O153 Eu1 115.3(9) . . ?
N110 C161 C162 113.9(10) . . ?
O163 C162 N164 122.1(12) . . ?
O163 C162 C161 120.7(11) . . ?
N164 C162 C161 117.0(11) . . ?
C162 O163 Eu1 123.4(7) . . ?
O243 Eu2 O233 129.3(3) . . ?
O243 Eu2 O263 70.2(3) . . ?
O233 Eu2 O263 128.9(3) . . ?
O243 Eu2 O253 143.3(3) . . ?
O233 Eu2 O253 86.3(3) . . ?
O263 Eu2 O253 80.3(3) . . ?
O243 Eu2 O223 74.0(3) . . ?
O233 Eu2 O223 152.2(3) . . ?
O263 Eu2 O223 68.8(3) . . ?
O253 Eu2 O223 75.3(3) . . ?
O243 Eu2 O213 130.6(3) . . ?
O233 Eu2 O213 65.6(3) . . ?
O263 Eu2 O213 144.0(3) . . ?
O253 Eu2 O213 67.1(3) . . ?
O223 Eu2 O213 87.9(3) . . ?
O243 Eu2 N204 70.4(3) . . ?
O233 Eu2 N204 65.3(3) . . ?
O263 Eu2 N204 133.4(3) . . ?
O253 Eu2 N204 144.8(3) . . ?
O223 Eu2 N204 121.3(3) . . ?
O213 Eu2 N204 81.9(3) . . ?
O243 Eu2 N207 65.5(3) . . ?
O233 Eu2 N207 76.5(3) . . ?
O263 Eu2 N207 72.6(3) . . ?
O253 Eu2 N207 125.9(3) . . ?
O223 Eu2 N207 131.2(3) . . ?
O213 Eu2 N207 139.5(3) . . ?
N204 Eu2 N207 69.1(3) . . ?
O243 Eu2 N210 119.8(3) . . ?
O233 Eu2 N210 67.4(3) . . ?
O263 Eu2 N210 63.1(3) . . ?
O253 Eu2 N210 60.1(3) . . ?
O223 Eu2 N210 117.9(3) . . ?
O213 Eu2 N210 109.4(3) . . ?
N204 Eu2 N210 120.1(3) . . ?
N207 Eu2 N210 65.9(3) . . ?
O243 Eu2 N201 71.6(3) . . ?
O233 Eu2 N201 109.2(3) . . ?
O263 Eu2 N201 121.9(3) . . ?
O253 Eu2 N201 108.7(3) . . ?
O223 Eu2 N201 59.5(3) . . ?
O213 Eu2 N201 59.7(3) . . ?
N204 Eu2 N201 65.7(3) . . ?
N207 Eu2 N201 125.4(3) . . ?
N210 Eu2 N201 168.0(3) . . ?
C211 N201 C202 109.0(10) . . ?
C211 N201 C221 108.1(10) . . ?
C202 N201 C221 111.7(10) . . ?
C211 N201 Eu2 110.6(8) . . ?
C202 N201 Eu2 111.8(8) . . ?
C221 N201 Eu2 105.5(7) . . ?
N201 C202 C203 113.2(11) . . ?
C202 C203 N204 115.6(11) . . ?
C203 N204 C205 108.2(10) . . ?
C203 N204 C231 108.1(10) . . ?
C205 N204 C231 108.9(10) . . ?
C203 N204 Eu2 112.4(8) . . ?
C205 N204 Eu2 111.8(7) . . ?
C231 N204 Eu2 107.3(8) . . ?
C206 C205 N204 115.4(11) . . ?
C205 C206 N207 113.1(11) . . ?
C241 N207 C206 109.0(10) . . ?
C241 N207 C208 107.8(9) . . ?
C206 N207 C208 109.9(10) . . ?
C241 N207 Eu2 109.9(7) . . ?
C206 N207 Eu2 106.7(7) . . ?
C208 N207 Eu2 113.5(7) . . ?
C209 C208 N207 113.1(10) . . ?
C208 C209 N210 112.2(11) . . ?
C261 N210 C251 109.7(10) . . ?
C261 N210 C209 111.7(10) . . ?
C251 N210 C209 112.3(10) . . ?
C261 N210 Eu2 109.9(7) . . ?
C251 N210 Eu2 106.2(7) . . ?
C209 N210 Eu2 106.8(8) . . ?
N201 C211 C212 109.1(11) . . ?
O213 C212 N214 123.8(13) . . ?
O213 C212 C211 122.1(11) . . ?
N214 C212 C211 114.1(13) . . ?
C212 O213 Eu2 125.7(8) . . ?
N201 C221 C222 106.3(11) . . ?
O223 C222 N224 123.0(13) . . ?
O223 C222 C221 122.1(12) . . ?
N224 C222 C221 114.8(12) . . ?
C222 O223 Eu2 122.9(9) . . ?
C232 C231 N204 108.0(11) . . ?
O233 C232 N234 122.3(15) . . ?
O233 C232 C231 119.6(13) . . ?
N234 C232 C231 117.8(15) . . ?
C232 O233 Eu2 122.2(9) . . ?
N207 C241 C242 111.0(10) . . ?
O243 C242 N244 121.4(11) . . ?
O243 C242 C241 119.3(10) . . ?
N244 C242 C241 119.1(11) . . ?
C242 O243 Eu2 125.2(8) . . ?
N210 C251 C252 107.0(10) . . ?
O253 C252 N254 122.8(13) . . ?
O253 C252 C251 120.7(11) . . ?
N254 C252 C251 116.4(12) . . ?
C252 O253 Eu2 123.1(8) . . ?
N210 C261 C262 114.7(11) . . ?
O263 C262 N264 123.8(12) . . ?
O263 C262 C261 119.8(11) . . ?
N264 C262 C261 116.2(11) . . ?
C262 O263 Eu2 129.1(7) . . ?
O343 Eu3 O333 128.0(3) . . ?
O343 Eu3 O323 75.8(3) . . ?
O333 Eu3 O323 151.4(3) . . ?
O343 Eu3 O363 69.5(3) . . ?
O333 Eu3 O363 129.8(3) . . ?
O323 Eu3 O363 69.3(3) . . ?
O343 Eu3 O353 142.8(3) . . ?
O333 Eu3 O353 88.5(3) . . ?
O323 Eu3 O353 72.3(3) . . ?
O363 Eu3 O353 81.5(3) . . ?
O343 Eu3 O313 129.6(3) . . ?
O333 Eu3 O313 66.1(3) . . ?
O323 Eu3 O313 86.6(3) . . ?
O363 Eu3 O313 145.3(3) . . ?
O353 Eu3 O313 67.2(3) . . ?
O343 Eu3 N304 69.0(3) . . ?
O333 Eu3 N304 65.2(3) . . ?
O323 Eu3 N304 121.6(3) . . ?
O363 Eu3 N304 131.7(3) . . ?
O353 Eu3 N304 146.0(3) . . ?
O313 Eu3 N304 82.0(3) . . ?
O343 Eu3 N307 65.3(3) . . ?
O333 Eu3 N307 76.4(3) . . ?
O323 Eu3 N307 132.1(3) . . ?
O363 Eu3 N307 71.6(3) . . ?
O353 Eu3 N307 127.2(3) . . ?
O313 Eu3 N307 139.9(3) . . ?
N304 Eu3 N307 69.3(3) . . ?
O343 Eu3 N310 120.4(3) . . ?
O333 Eu3 N310 68.5(3) . . ?
O323 Eu3 N310 116.5(3) . . ?
O363 Eu3 N310 63.7(3) . . ?
O353 Eu3 N310 61.0(3) . . ?
O313 Eu3 N310 109.8(3) . . ?
N304 Eu3 N310 121.3(4) . . ?
N307 Eu3 N310 66.4(3) . . ?
O343 Eu3 N301 70.0(3) . . ?
O333 Eu3 N301 109.8(3) . . ?
O323 Eu3 N301 59.2(3) . . ?
O363 Eu3 N301 120.1(3) . . ?
O353 Eu3 N301 108.0(3) . . ?
O313 Eu3 N301 60.5(3) . . ?
N304 Eu3 N301 65.5(3) . . ?
N307 Eu3 N301 124.8(3) . . ?
N310 Eu3 N301 168.6(3) . . ?
C302 N301 C321 114.9(10) . . ?
C302 N301 C311 108.3(9) . . ?
C321 N301 C311 109.2(10) . . ?
C302 N301 Eu3 112.4(8) . . ?
C321 N301 Eu3 104.3(7) . . ?
C311 N301 Eu3 107.5(7) . . ?
N301 C302 C303 112.7(10) . . ?
N304 C303 C302 113.1(11) . . ?
C303 N304 C331 111.2(10) . . ?
C303 N304 C305 107.3(10) . . ?
C331 N304 C305 109.1(11) . . ?
C303 N304 Eu3 113.2(8) . . ?
C331 N304 Eu3 105.1(8) . . ?
C305 N304 Eu3 110.8(7) . . ?
N304 C305 C306 114.4(11) . . ?
N307 C306 C305 112.0(11) . . ?
C308 N307 C306 110.3(11) . . ?
C308 N307 C341 108.8(9) . . ?
C306 N307 C341 109.7(10) . . ?
C308 N307 Eu3 113.0(7) . . ?
C306 N307 Eu3 106.9(7) . . ?
C341 N307 Eu3 108.0(7) . . ?
N307 C308 C309 113.6(10) . . ?
N310 C309 C308 110.2(12) . . ?
C309 N310 C361 111.6(11) . . ?
C309 N310 C351 110.8(11) . . ?
C361 N310 C351 109.1(10) . . ?
C309 N310 Eu3 108.6(8) . . ?
C361 N310 Eu3 111.6(8) . . ?
C351 N310 Eu3 105.0(8) . . ?
C312 C311 N301 110.6(11) . . ?
O313 C312 N314 122.1(12) . . ?
O313 C312 C311 120.6(11) . . ?
N314 C312 C311 117.3(12) . . ?
C312 O313 Eu3 126.4(8) . . ?
N301 C321 C322 108.7(11) . . ?
O323 C322 N324 120.9(12) . . ?
O323 C322 C321 121.6(12) . . ?
N324 C322 C321 117.6(12) . . ?
O323 C322 Eu3 43.4(7) . . ?
N324 C322 Eu3 142.6(9) . . ?
C321 C322 Eu3 88.0(8) . . ?
C322 O323 Eu3 116.3(8) . . ?
C332 C331 N304 112.6(11) . . ?
O333 C332 N334 124.0(14) . . ?
O333 C332 C331 119.1(13) . . ?
N334 C332 C331 116.7(13) . . ?
C332 O333 Eu3 123.4(9) . . ?
C342 C341 N307 112.2(10) . . ?
O343 C342 N344 121.9(13) . . ?
O343 C342 C341 119.7(11) . . ?
N344 C342 C341 118.3(12) . . ?
C342 O343 Eu3 126.7(9) . . ?
N310 C351 C352 107.9(12) . . ?
O353 C352 N354 125.3(14) . . ?
O353 C352 C351 120.8(13) . . ?
N354 C352 C351 114.0(15) . . ?
C352 O353 Eu3 120.0(9) . . ?
N310 C361 C362 112.4(11) . . ?
O363 C362 N364 122.7(12) . . ?
O363 C362 C361 122.6(11) . . ?
N364 C362 C361 114.7(11) . . ?
C362 O363 Eu3 124.7(8) . . ?
O443 Eu4 O433 129.5(3) . . ?
O443 Eu4 O423 74.7(3) . . ?
O433 Eu4 O423 151.9(3) . . ?
O443 Eu4 O463 69.6(3) . . ?
O433 Eu4 O463 128.2(3) . . ?
O423 Eu4 O463 69.2(3) . . ?
O443 Eu4 O453 143.3(3) . . ?
O433 Eu4 O453 86.2(3) . . ?
O423 Eu4 O453 74.2(3) . . ?
O463 Eu4 O453 81.4(3) . . ?
O443 Eu4 O413 130.8(3) . . ?
O433 Eu4 O413 67.0(3) . . ?
O423 Eu4 O413 86.5(3) . . ?
O463 Eu4 O413 143.6(3) . . ?
O453 Eu4 O413 65.6(3) . . ?
O443 Eu4 N404 70.1(3) . . ?
O433 Eu4 N404 65.6(4) . . ?
O423 Eu4 N404 122.5(4) . . ?
O463 Eu4 N404 131.9(3) . . ?
O453 Eu4 N404 145.1(3) . . ?
O413 Eu4 N404 83.8(3) . . ?
O443 Eu4 N407 65.6(3) . . ?
O433 Eu4 N407 76.9(3) . . ?
O423 Eu4 N407 130.9(3) . . ?
O463 Eu4 N407 70.7(3) . . ?
O453 Eu4 N407 125.6(3) . . ?
O413 Eu4 N407 141.7(3) . . ?
N404 Eu4 N407 69.5(4) . . ?
O443 Eu4 N410 120.5(3) . . ?
O433 Eu4 N410 66.2(3) . . ?
O423 Eu4 N410 117.6(3) . . ?
O463 Eu4 N410 63.9(3) . . ?
O453 Eu4 N410 60.5(3) . . ?
O413 Eu4 N410 108.6(3) . . ?
N404 Eu4 N410 119.2(4) . . ?
N407 Eu4 N410 65.3(3) . . ?
O443 Eu4 N401 71.3(3) . . ?
O433 Eu4 N401 110.3(3) . . ?
O423 Eu4 N401 59.4(3) . . ?
O463 Eu4 N401 121.4(3) . . ?
O453 Eu4 N401 108.0(3) . . ?
O413 Eu4 N401 60.1(3) . . ?
N404 Eu4 N401 66.9(4) . . ?
N407 Eu4 N401 126.4(3) . . ?
N410 Eu4 N401 167.6(3) . . ?
C411 N401 C421 108.4(11) . . ?
C411 N401 C402 109.2(10) . . ?
C421 N401 C402 111.2(11) . . ?
C411 N401 Eu4 110.4(8) . . ?
C421 N401 Eu4 106.2(7) . . ?
C402 N401 Eu4 111.4(9) . . ?
N401 C402 C403 112.1(11) . . ?
N404 C403 C402 114.9(13) . . ?
C403 N404 C431 111.5(12) . . ?
C403 N404 C405 108.7(12) . . ?
C431 N404 C405 107.6(11) . . ?
C403 N404 Eu4 111.9(9) . . ?
C431 N404 Eu4 105.7(8) . . ?
C405 N404 Eu4 111.4(9) . . ?
N404 C405 C406 114.2(13) . . ?
N407 C406 C405 111.1(13) . . ?
C408 N407 C441 109.9(11) . . ?
C408 N407 C406 106.6(12) . . ?
C441 N407 C406 110.4(12) . . ?
C408 N407 Eu4 113.7(8) . . ?
C441 N407 Eu4 108.5(7) . . ?
C406 N407 Eu4 107.7(9) . . ?
C409 C408 N407 114.3(12) . . ?
N410 C409 C408 111.3(12) . . ?
C409 N410 C451 112.1(10) . . ?
C409 N410 C461 112.7(9) . . ?
C451 N410 C461 108.2(10) . . ?
C409 N410 Eu4 109.4(8) . . ?
C451 N410 Eu4 105.6(7) . . ?
C461 N410 Eu4 108.8(7) . . ?
N401 C411 C412 109.9(11) . . ?
O413 C412 N414 121.4(13) . . ?
O413 C412 C411 122.3(11) . . ?
N414 C412 C411 115.9(12) . . ?
C412 O413 Eu4 124.2(8) . . ?
N401 C421 C422 106.6(10) . . ?
O423 C422 N424 121.9(12) . . ?
O423 C422 C421 119.7(10) . . ?
N424 C422 C421 118.4(11) . . ?
O423 C422 Eu4 39.8(6) . . ?
N424 C422 Eu4 149.0(9) . . ?
C421 C422 Eu4 85.4(7) . . ?
C422 O423 Eu4 120.8(8) . . ?
C432 C431 N404 109.3(12) . . ?
O433 C432 N434 118.4(14) . . ?
O433 C432 C431 123.6(13) . . ?
N434 C432 C431 117.9(13) . . ?
O433 C432 Eu4 40.2(7) . . ?
N434 C432 Eu4 158.4(11) . . ?
C431 C432 Eu4 83.6(8) . . ?
C432 O433 Eu4 120.8(9) . . ?
C442 C441 N407 110.7(10) . . ?
O443 C442 N444 122.3(13) . . ?
O443 C442 C441 120.4(11) . . ?
N444 C442 C441 116.8(11) . . ?
O443 C442 Eu4 37.8(6) . . ?
N444 C442 Eu4 158.3(9) . . ?
C441 C442 Eu4 84.5(7) . . ?
C442 O443 Eu4 123.9(8) . . ?
N410 C451 C452 109.5(10) . . ?
O453 C452 N454 123.9(11) . . ?
O453 C452 C451 119.8(10) . . ?
N454 C452 C451 116.3(11) . . ?
O453 C452 Eu4 44.5(6) . . ?
N454 C452 Eu4 145.3(9) . . ?
C451 C452 Eu4 86.1(7) . . ?
C452 O453 Eu4 114.9(8) . . ?
N410 C461 C462 114.0(10) . . ?
O463 C462 N464 123.4(12) . . ?
O463 C462 C461 118.9(10) . . ?
N464 C462 C461 117.6(11) . . ?
C462 O463 Eu4 128.0(7) . . ?
O512 Cl1 O514 109.6(5) . . ?
O512 Cl1 O513 110.0(5) . . ?
O514 Cl1 O513 108.7(6) . . ?
O512 Cl1 O511 111.8(6) . . ?
O514 Cl1 O511 107.8(5) . . ?
O513 Cl1 O511 108.9(6) . . ?
O521 Cl2 O523 111.2(8) . . ?
O521 Cl2 O524 111.1(7) . . ?
O523 Cl2 O524 106.7(7) . . ?
O521 Cl2 O522 110.4(7) . . ?
O523 Cl2 O522 105.8(7) . . ?
O524 Cl2 O522 111.5(6) . . ?
O534 Cl3 O533 109.4(10) . . ?
O534 Cl3 O532 109.2(10) . . ?
O533 Cl3 O532 109.1(10) . . ?
O534 Cl3 O531 109.0(10) . . ?
O533 Cl3 O531 110.1(9) . . ?
O532 Cl3 O531 109.9(9) . . ?
O544 Cl4 O543 109.4(9) . . ?
O544 Cl4 O541 110.8(9) . . ?
O543 Cl4 O541 109.2(9) . . ?
O544 Cl4 O542 108.8(9) . . ?
O543 Cl4 O542 109.5(9) . . ?
O541 Cl4 O542 109.0(9) . . ?
O554 Cl5 O553 110.1(9) . . ?
O554 Cl5 O551 110.2(9) . . ?
O553 Cl5 O551 110.0(9) . . ?
O554 Cl5 O552 110.8(9) . . ?
O553 Cl5 O552 107.8(9) . . ?
O551 Cl5 O552 107.9(9) . . ?
O562 Cl6 O564 112.1(9) . . ?
O562 Cl6 O563 110.2(9) . . ?
O564 Cl6 O563 109.1(9) . . ?
O562 Cl6 O561 109.9(9) . . ?
O564 Cl6 O561 107.2(9) . . ?
O563 Cl6 O561 108.2(9) . . ?
O573 Cl7 O572 112.2(9) . . ?
O573 Cl7 O571 111.1(9) . . ?
O572 Cl7 O571 112.7(9) . . ?
O573 Cl7 O574 107.3(9) . . ?
O572 Cl7 O574 108.6(9) . . ?
O571 Cl7 O574 104.5(9) . . ?
O539 Cl35 O538 109.0(9) . . ?
O539 Cl35 O537 111.0(9) . . ?
O538 Cl35 O537 108.9(9) . . ?
O539 Cl35 O536 109.0(9) . . ?
O538 Cl35 O536 109.5(9) . . ?
O537 Cl35 O536 109.5(8) . . ?
O549 Cl45 O548 109.4(10) . . ?
O549 Cl45 O547 109.2(10) . . ?
O548 Cl45 O547 110.9(10) . . ?
O549 Cl45 O546 108.4(9) . . ?
O548 Cl45 O546 109.0(10) . . ?
O547 Cl45 O546 109.9(10) . . ?
O559 Cl55 O558 109.5(10) . . ?
O559 Cl55 O556 109.8(10) . . ?
O558 Cl55 O556 109.4(10) . . ?
O559 Cl55 O557 110.6(10) . . ?
O558 Cl55 O557 109.2(10) . . ?
O556 Cl55 O557 108.4(9) . . ?
O567 Cl65 O566 111.7(10) . . ?
O567 Cl65 O568 109.8(10) . . ?
O566 Cl65 O568 110.0(10) . . ?
O567 Cl65 O569 107.8(9) . . ?
O566 Cl65 O569 109.0(10) . . ?
O568 Cl65 O569 108.4(10) . . ?
O576 Cl75 O579 111.7(10) . . ?
O576 Cl75 O577 111.2(10) . . ?
O579 Cl75 O577 110.6(10) . . ?
O576 Cl75 O578 106.3(10) . . ?
O579 Cl75 O578 107.6(10) . . ?
O577 Cl75 O578 109.3(10) . . ?
O583 Cl8 O582 111.8(8) . . ?
O583 Cl8 O584 109.7(7) . . ?
O582 Cl8 O584 107.3(7) . . ?
O583 Cl8 O581 109.3(7) . . ?
O582 Cl8 O581 109.1(7) . . ?
O584 Cl8 O581 109.5(6) . . ?
O593 Cl9 O592 109.0(8) . . ?
O593 Cl9 O594 110.9(8) . . ?
O592 Cl9 O594 108.8(8) . . ?
O593 Cl9 O591 109.6(8) . . ?
O592 Cl9 O591 112.7(8) . . ?
O594 Cl9 O591 105.8(8) . . ?
O604 Cl10 O602 111.9(8) . . ?
O604 Cl10 O601 110.8(7) . . ?
O602 Cl10 O601 109.7(7) . . ?
O604 Cl10 O603 108.9(7) . . ?
O602 Cl10 O603 106.2(7) . . ?
O601 Cl10 O603 109.1(7) . . ?
O612 Cl11 O613 109.2(5) . . ?
O612 Cl11 O614 110.2(5) . . ?
O613 Cl11 O614 110.4(5) . . ?
O612 Cl11 O611 109.8(5) . . ?
O613 Cl11 O611 109.2(6) . . ?
O614 Cl11 O611 108.0(6) . . ?
O624 Cl12 O623 110.0(7) . . ?
O624 Cl12 O622 109.2(6) . . ?
O623 Cl12 O622 109.9(7) . . ?
O624 Cl12 O621 108.7(7) . . ?
O623 Cl12 O621 108.9(7) . . ?
O622 Cl12 O621 110.3(6) . . ?

loop_
_geom_bond_atom_site_label_1
_geom_bond_atom_site_label_2
_geom_bond_distance
_geom_bond_site_symmetry_2
_geom_bond_publ_flag
Eu1 O143 2.402(8) . ?
Eu1 O133 2.423(8) . ?
Eu1 O123 2.429(8) . ?
Eu1 O153 2.444(8) . ?
Eu1 O163 2.454(8) . ?
Eu1 O113 2.564(8) . ?
Eu1 N104 2.656(13) . ?
Eu1 N107 2.682(12) . ?
Eu1 N110 2.741(11) . ?
Eu1 N101 2.768(11) . ?
N101 C102 1.425(19) . ?
N101 C111 1.471(15) . ?
N101 C121 1.471(16) . ?
C102 C103 1.24(2) . ?
C103 N104 1.47(2) . ?
N104 C131 1.44(2) . ?
N104 C105 1.53(2) . ?
C105 C106 1.51(2) . ?
C106 N107 1.466(19) . ?
N107 C141 1.499(17) . ?
N107 C108 1.524(19) . ?
C108 C109 1.45(2) . ?
C109 N110 1.47(2) . ?
N110 C161 1.465(16) . ?
N110 C151 1.474(16) . ?
C111 C112 1.502(18) . ?
C112 O113 1.224(15) . ?
C112 N114 1.323(16) . ?
C121 C122 1.491(17) . ?
C122 O123 1.266(14) . ?
C122 N124 1.308(16) . ?
C131 C132 1.51(2) . ?
C132 O133 1.226(16) . ?
C132 N134 1.339(18) . ?
C141 C142 1.453(18) . ?
C142 O143 1.252(14) . ?
C142 N144 1.301(17) . ?
C151 C152 1.460(19) . ?
C152 O153 1.229(16) . ?
C152 N154 1.328(17) . ?
C161 C162 1.493(18) . ?
C162 O163 1.254(14) . ?
C162 N164 1.313(15) . ?
Eu2 O243 2.414(8) . ?
Eu2 O233 2.431(9) . ?
Eu2 O263 2.439(7) . ?
Eu2 O253 2.452(9) . ?
Eu2 O223 2.464(9) . ?
Eu2 O213 2.532(8) . ?
Eu2 N204 2.626(11) . ?
Eu2 N207 2.712(10) . ?
Eu2 N210 2.791(11) . ?
Eu2 N201 2.834(12) . ?
N201 C211 1.457(16) . ?
N201 C202 1.476(17) . ?
N201 C221 1.503(16) . ?
C202 C203 1.479(18) . ?
C203 N204 1.497(17) . ?
N204 C205 1.505(16) . ?
N204 C231 1.505(16) . ?
C205 C206 1.495(18) . ?
C206 N207 1.498(16) . ?
N207 C241 1.485(14) . ?
N207 C208 1.504(16) . ?
C208 C209 1.481(18) . ?
C209 N210 1.493(18) . ?
N210 C261 1.480(15) . ?
N210 C251 1.483(15) . ?
C211 C212 1.518(18) . ?
C212 O213 1.219(16) . ?
C212 N214 1.341(16) . ?
C221 C222 1.521(19) . ?
C222 O223 1.222(15) . ?
C222 N224 1.308(16) . ?
C231 C232 1.50(2) . ?
C232 O233 1.265(17) . ?
C232 N234 1.292(18) . ?
C241 C242 1.521(17) . ?
C242 O243 1.284(14) . ?
C242 N244 1.313(15) . ?
C251 C252 1.520(19) . ?
C252 O253 1.246(14) . ?
C252 N254 1.291(16) . ?
C261 C262 1.499(17) . ?
C262 O263 1.236(14) . ?
C262 N264 1.287(14) . ?
Eu3 O343 2.396(8) . ?
Eu3 O333 2.429(10) . ?
Eu3 O323 2.450(9) . ?
Eu3 O363 2.469(8) . ?
Eu3 O353 2.483(9) . ?
Eu3 O313 2.488(7) . ?
Eu3 N304 2.656(11) . ?
Eu3 N307 2.709(10) . ?
Eu3 N310 2.728(12) . ?
Eu3 N301 2.819(10) . ?
N301 C302 1.456(16) . ?
N301 C321 1.456(15) . ?
N301 C311 1.494(15) . ?
C302 C303 1.542(18) . ?
C303 N304 1.475(18) . ?
N304 C331 1.496(16) . ?
N304 C305 1.517(17) . ?
C305 C306 1.532(19) . ?
C306 N307 1.491(16) . ?
N307 C308 1.451(17) . ?
N307 C341 1.515(16) . ?
C308 C309 1.554(18) . ?
C309 N310 1.469(18) . ?
N310 C361 1.485(16) . ?
N310 C351 1.494(16) . ?
C311 C312 1.468(18) . ?
C312 O313 1.249(15) . ?
C312 N314 1.314(15) . ?
C321 C322 1.491(17) . ?
C322 O323 1.234(15) . ?
C322 N324 1.362(16) . ?
C331 C332 1.47(2) . ?
C332 O333 1.235(15) . ?
C332 N334 1.305(17) . ?
C341 C342 1.488(19) . ?
C342 O343 1.252(15) . ?
C342 N344 1.312(16) . ?
C351 C352 1.511(19) . ?
C352 O353 1.232(18) . ?
C352 N354 1.324(18) . ?
C361 C362 1.507(18) . ?
C362 O363 1.216(14) . ?
C362 N364 1.337(15) . ?
Eu4 O443 2.414(8) . ?
Eu4 O433 2.419(9) . ?
Eu4 O423 2.432(8) . ?
Eu4 O463 2.450(7) . ?
Eu4 O453 2.478(9) . ?
Eu4 O413 2.522(8) . ?
Eu4 N404 2.650(12) . ?
Eu4 N407 2.683(11) . ?
Eu4 N410 2.772(11) . ?
Eu4 N401 2.794(12) . ?
N401 C411 1.460(15) . ?
N401 C421 1.461(16) . ?
N401 C402 1.505(17) . ?
C402 C403 1.54(2) . ?
C403 N404 1.46(2) . ?
N404 C431 1.503(17) . ?
N404 C405 1.511(18) . ?
C405 C406 1.56(2) . ?
C406 N407 1.499(19) . ?
N407 C408 1.492(18) . ?
N407 C441 1.493(16) . ?
C408 C409 1.490(19) . ?
C409 N410 1.443(17) . ?
N410 C451 1.459(15) . ?
N410 C461 1.498(15) . ?
C411 C412 1.470(19) . ?
C412 O413 1.241(15) . ?
C412 N414 1.325(15) . ?
C421 C422 1.533(16) . ?
C422 O423 1.265(14) . ?
C422 N424 1.302(15) . ?
C431 C432 1.45(2) . ?
C432 O433 1.220(16) . ?
C432 N434 1.340(18) . ?
C441 C442 1.486(19) . ?
C442 O443 1.236(14) . ?
C442 N444 1.327(16) . ?
C451 C452 1.537(16) . ?
C452 O453 1.243(14) . ?
C452 N454 1.302(15) . ?
C461 C462 1.517(17) . ?
C462 O463 1.254(14) . ?
C462 N464 1.282(15) . ?
Cl1 O512 1.426(6) . ?
Cl1 O514 1.434(6) . ?
Cl1 O513 1.436(6) . ?
Cl1 O511 1.438(6) . ?
Cl2 O521 1.412(7) . ?
Cl2 O523 1.422(7) . ?
Cl2 O524 1.425(7) . ?
Cl2 O522 1.438(7) . ?
Cl3 O534 1.422(8) . ?
Cl3 O533 1.427(8) . ?
Cl3 O532 1.429(8) . ?
Cl3 O531 1.432(8) . ?
Cl4 O544 1.415(8) . ?
Cl4 O543 1.429(8) . ?
Cl4 O541 1.433(8) . ?
Cl4 O542 1.433(8) . ?
Cl5 O554 1.416(8) . ?
Cl5 O553 1.429(8) . ?
Cl5 O551 1.436(8) . ?
Cl5 O552 1.436(8) . ?
Cl6 O562 1.419(7) . ?
Cl6 O564 1.424(8) . ?
Cl6 O563 1.426(8) . ?
Cl6 O561 1.436(7) . ?
Cl7 O573 1.413(8) . ?
Cl7 O572 1.418(7) . ?
Cl7 O571 1.439(7) . ?
Cl7 O574 1.442(8) . ?
Cl35 O539 1.424(8) . ?
Cl35 O538 1.426(8) . ?
Cl35 O537 1.429(8) . ?
Cl35 O536 1.434(7) . ?
Cl45 O549 1.419(8) . ?
Cl45 O548 1.425(8) . ?
Cl45 O547 1.428(8) . ?
Cl45 O546 1.434(8) . ?
Cl55 O559 1.415(8) . ?
Cl55 O558 1.429(8) . ?
Cl55 O556 1.434(8) . ?
Cl55 O557 1.435(8) . ?
Cl65 O567 1.419(8) . ?
Cl65 O566 1.426(8) . ?
Cl65 O568 1.428(8) . ?
Cl65 O569 1.430(8) . ?
Cl75 O576 1.421(8) . ?
Cl75 O579 1.424(8) . ?
Cl75 O577 1.425(8) . ?
Cl75 O578 1.437(8) . ?
Cl8 O583 1.410(7) . ?
Cl8 O582 1.429(7) . ?
Cl8 O584 1.430(7) . ?
Cl8 O581 1.438(7) . ?
Cl9 O593 1.415(7) . ?
Cl9 O592 1.421(7) . ?
Cl9 O594 1.427(7) . ?
Cl9 O591 1.433(7) . ?
Cl10 O604 1.408(7) . ?
Cl10 O602 1.416(7) . ?
Cl10 O601 1.428(7) . ?
Cl10 O603 1.444(7) . ?
Cl11 O612 1.429(6) . ?
Cl11 O613 1.430(6) . ?
Cl11 O614 1.431(6) . ?
Cl11 O611 1.435(6) . ?
Cl12 O624 1.422(7) . ?
Cl12 O623 1.423(7) . ?
Cl12 O622 1.428(7) . ?
Cl12 O621 1.445(7) . ?
